data_4116705
loop_
_publ_author_name
'Simon Aldridge'
'Maoyu Shang'
'Thomas P. Fehlner'

_publ_section_title
;
 Synthesis of Novel Molybdaboranes from (\h5-C5R5)MoCln Precursors (R = H,
 Me; n= 1, 2, 4)
;
_journal_name_full 'Journal of the American Chemical Society'
_journal_page_first 2586
_journal_page_last 2598
_journal_paper_doi 10.1021/ja973720n
_journal_volume 120
_journal_year 1998
_chemical_formula_sum 'C20 H35.19 B1.73 Cl2.27 Mo2'
_chemical_formula_weight 566.73
_chemical_name_systematic
; 
 (Me5CpMo)2Cl2(B2H6)
;
_space_group_IT_number 4
_symmetry_cell_setting monoclinic
_symmetry_space_group_name_Hall 'P 2yb'
_symmetry_space_group_name_H-M 'P 1 21 1'
_atom_sites_solution_hydrogens geom
_atom_sites_solution_primary direct
_atom_sites_solution_secondary difmap
_audit_creation_method SHELXL
_cell_angle_alpha 90.00
_cell_angle_beta 108.61(3)
_cell_angle_gamma 90.00
_cell_formula_units_Z 4
_cell_length_a 8.1278(7)
_cell_length_b 29.447(6)
_cell_length_c 10.601(4)
_cell_measurement_reflns_used 250
_cell_measurement_temperature 293(2)
_cell_measurement_theta_max 0
_cell_measurement_theta_min 0
_cell_volume 2404.6(11)
_computing_cell_refinement MADNES
_computing_data_collection MADNES
_computing_data_reduction 'MADNES (Messerschmitt & Pflugrath, 1987)'
_computing_molecular_graphics 'ORTEP-III (Burnett & Johoson, 1996)'
_computing_publication_material 'SHELXTL-V5 (Siemens, 1994)'
_computing_structure_refinement 'SHELXL-93 (Sheldrick, 1993)'
_computing_structure_solution 'SHELXS-86 (Sheldrick, 1990)'
_diffrn_ambient_temperature 293(2)
_diffrn_measurement_device 'Enraf-Nonius FAST area-detector'
_diffrn_measurement_method 'ellipsoid-mask fitting'
_diffrn_radiation_monochromator graphite
_diffrn_radiation_source 'rotating anode'
_diffrn_radiation_type MoK\a
_diffrn_radiation_wavelength 0.71073
_diffrn_reflns_av_R_equivalents 0.0606
_diffrn_reflns_av_sigmaI/netI 0.0611
_diffrn_reflns_limit_h_max 10
_diffrn_reflns_limit_h_min -9
_diffrn_reflns_limit_k_max 37
_diffrn_reflns_limit_k_min -30
_diffrn_reflns_limit_l_max 10
_diffrn_reflns_limit_l_min -13
_diffrn_reflns_number 9999
_diffrn_reflns_theta_max 28.39
_diffrn_reflns_theta_min 2.03
_diffrn_standards_decay_% 0
_exptl_absorpt_coefficient_mu 1.298
_exptl_absorpt_correction_T_max 1.0000
_exptl_absorpt_correction_T_min 0.7947
_exptl_absorpt_correction_type refdelf
_exptl_crystal_colour black
_exptl_crystal_density_diffrn 1.565
_exptl_crystal_description wedge-like
_exptl_crystal_F_000 1146
_exptl_crystal_size_max 0.48
_exptl_crystal_size_mid 0.18
_exptl_crystal_size_min 0.02
_refine_diff_density_max 0.985
_refine_diff_density_min -0.935
_refine_diff_density_rms 0.151
_refine_ls_abs_structure_details 'Flack H D (1983), Acta Cryst. A39, 876-881'
_refine_ls_abs_structure_Flack 0.00
_refine_ls_extinction_method none
_refine_ls_goodness_of_fit_all 1.094
_refine_ls_goodness_of_fit_obs 1.081
_refine_ls_hydrogen_treatment
;
idealized riding model for Cp rings, bond length restraints by a model of
an idealized tetrahedral borane geometry.
;
_refine_ls_matrix_type full
_refine_ls_number_parameters 526
_refine_ls_number_reflns 6342
_refine_ls_number_restraints 95
_refine_ls_restrained_S_all 1.117
_refine_ls_restrained_S_obs 1.071
_refine_ls_R_factor_all 0.0982
_refine_ls_R_factor_obs 0.0683
_refine_ls_shift/esd_max -0.135
_refine_ls_shift/esd_mean 0.006
_refine_ls_structure_factor_coef Fsqd
_refine_ls_weighting_details 'w=1/[\s^2^(Fo^2^)+(0.0476P)^2^+21.8347P] where P=(Fo^2^+2Fc^2^)/3'
_refine_ls_weighting_scheme calc
_refine_ls_wR_factor_all 0.1745
_refine_ls_wR_factor_obs 0.1466
_reflns_number_observed 4952
_reflns_number_total 6360
_reflns_observed_criterion >2sigma(I)
_cod_data_source_file ja973720n.cif
_cod_data_source_block JA973720N-275
_cod_depositor_comments
;
The following automatic conversions were performed:

'_refine_ls_weighting_scheme' value 'calc
w=1/[\s^2^(Fo^2^)+(0.0476P)^2^+21.8347P] where P=(Fo^2^+2Fc^2^)/3'
was changed to 'calc'. New tag '_refine_ls_weighting_details' was
created. The value of the new tag was set to
'w=1/[\s^2^(Fo^2^)+(0.0476P)^2^+21.8347P] where P=(Fo^2^+2Fc^2^)/3'.

Automatic conversion script
Id: cif_fix_values 3143 2015-03-26 13:38:13Z robertas 
;
_cod_original_cell_volume 2404.6(10)
_cod_database_code 4116705

loop_
_symmetry_equiv_pos_as_xyz
'x, y, z'
'-x, y+1/2, -z'

loop_
_atom_site_aniso_label
_atom_site_aniso_U_11
_atom_site_aniso_U_22
_atom_site_aniso_U_33
_atom_site_aniso_U_23
_atom_site_aniso_U_13
_atom_site_aniso_U_12
Mo1 0.0329(10) 0.0503(12) 0.0368(10) -0.0073(7) 0.0097(7) -0.0031(7)
Mo2 0.0339(8) 0.0397(10) 0.0342(9) -0.0034(6) 0.0088(6) -0.0018(6)
B1 0.106(25) 0.022(12) 0.020(13) 0.002(8) 0.028(14) 0.017(12)
B2 0.082(22) 0.048(17) 0.029(15) -0.019(11) 0.019(13) -0.017(15)
Cl1 0.050(3) 0.058(3) 0.050(3) 0.008(2) 0.018(2) 0.014(2)
Cl2 0.040(3) 0.064(3) 0.043(3) -0.009(2) 0.012(2) -0.015(2)
C1 0.043(10) 0.062(14) 0.053(12) -0.012(9) 0.032(8) -0.010(9)
C2 0.050(12) 0.084(18) 0.068(16) -0.054(13) 0.026(10) 0.001(11)
C3 0.055(13) 0.067(16) 0.080(17) -0.015(11) 0.040(11) -0.026(11)
C4 0.091(15) 0.053(13) 0.017(10) 0.015(7) 0.030(8) 0.022(10)
C5 0.031(10) 0.065(15) 0.069(15) -0.009(10) 0.026(9) -0.016(9)
C6 0.079(16) 0.089(18) 0.052(14) -0.026(11) 0.021(10) 0.029(12)
C7 0.096(19) 0.068(18) 0.092(21) -0.032(14) 0.048(15) -0.016(13)
C8 0.055(13) 0.137(26) 0.063(16) 0.025(15) -0.011(10) -0.028(15)
C9 0.089(19) 0.091(22) 0.089(22) 0.005(15) 0.034(15) 0.005(15)
C10 0.059(15) 0.107(22) 0.066(17) 0.004(13) 0.024(11) -0.013(13)
C11 0.065(12) 0.062(13) 0.030(11) -0.006(8) 0.015(8) -0.019(9)
C12 0.058(12) 0.040(11) 0.048(12) 0.024(8) 0.010(9) 0.000(8)
C13 0.042(11) 0.071(14) 0.050(12) -0.009(9) 0.032(8) -0.010(9)
C14 0.043(10) 0.053(12) 0.048(11) -0.004(8) 0.034(8) 0.015(8)
C15 0.086(14) 0.052(12) 0.026(10) -0.018(8) 0.027(9) -0.020(10)
C16 0.026(11) 0.101(20) 0.094(19) 0.017(13) 0.022(11) 0.003(10)
C17 0.085(17) 0.039(13) 0.084(18) 0.014(10) 0.031(13) -0.002(10)
C18 0.053(14) 0.137(25) 0.048(15) 0.018(13) 0.031(10) -0.012(13)
C19 0.086(20) 0.094(24) 0.111(26) 0.000(17) 0.037(16) 0.029(15)
C20 0.108(20) 0.084(19) 0.061(18) -0.031(12) 0.026(13) -0.038(15)
Mo3 0.0356(10) 0.0438(11) 0.0373(11) 0.0012(7) 0.0139(7) 0.0038(7)
Mo4 0.0354(8) 0.0395(10) 0.0364(9) -0.0035(6) 0.0115(6) 0.0023(6)
B3 0.079(20) 0.051(17) 0.023(14) -0.007(10) 0.033(12) -0.013(14)
B4 0.080(23) 0.048(17) 0.040(17) -0.015(11) 0.038(15) -0.021(15)
Cl5 0.043(3) 0.064(3) 0.052(3) 0.002(2) 0.010(2) 0.019(2)
Cl6 0.047(3) 0.059(4) 0.059(3) -0.010(2) 0.016(2) -0.019(2)
C21 0.070(14) 0.059(14) 0.039(12) -0.004(8) 0.023(9) -0.026(10)
C22 0.089(15) 0.056(13) 0.036(11) 0.004(8) 0.030(9) 0.030(11)
C23 0.034(9) 0.089(15) 0.014(9) -0.001(7) 0.013(6) 0.003(8)
C24 0.042(10) 0.055(12) 0.040(11) 0.004(8) 0.016(8) 0.011(8)
C25 0.032(9) 0.072(14) 0.032(10) -0.016(8) 0.013(7) -0.004(8)
C26 0.185(32) 0.067(20) 0.119(27) -0.023(16) 0.096(23) -0.060(20)
C27 0.255(39) 0.086(22) 0.056(19) 0.015(13) 0.066(21) 0.102(24)
C28 0.056(13) 0.185(29) 0.008(11) -0.012(11) -0.005(8) 0.017(14)
C29 0.074(16) 0.084(19) 0.068(17) -0.018(12) 0.022(12) 0.024(12)
C30 0.028(12) 0.129(25) 0.096(21) 0.003(15) 0.023(11) 0.002(12)
C31 0.037(9) 0.076(13) 0.008(8) -0.011(7) -0.002(6) -0.005(8)
C32 0.051(10) 0.032(10) 0.038(11) -0.002(7) -0.007(7) 0.010(8)
C33 0.071(13) 0.039(11) 0.032(11) -0.005(7) 0.020(8) 0.011(9)
C34 0.038(10) 0.081(18) 0.048(12) 0.000(10) 0.020(8) -0.007(10)
C35 0.070(13) 0.047(11) 0.021(10) 0.000(7) 0.028(8) 0.014(9)
C36 0.038(10) 0.077(15) 0.036(11) -0.015(8) 0.021(7) -0.001(9)
C37 0.081(15) 0.045(13) 0.061(15) -0.022(9) 0.020(10) -0.013(10)
C38 0.066(14) 0.054(14) 0.071(15) 0.013(10) 0.028(11) 0.030(10)
C39 0.011(8) 0.114(20) 0.098(18) -0.031(14) 0.004(9) 0.014(9)
C40 0.051(12) 0.067(15) 0.054(14) 0.009(9) 0.022(9) 0.000(9)

loop_
_atom_site_label
_atom_site_type_symbol
_atom_site_fract_x
_atom_site_fract_y
_atom_site_fract_z
_atom_site_U_iso_or_equiv
_atom_site_thermal_displace_type
_atom_site_occupancy
_atom_site_calc_flag
_atom_site_refinement_flags
_atom_site_disorder_group
Mo1 Mo 0.8921(2) 0.07706(5) 0.2508(2) 0.0404(5) Uani 1 d . .
Mo2 Mo 0.9417(2) 0.08629(5) 0.01252(14) 0.0364(4) Uani 1 d . .
B1 B 0.8294(39) 0.1431(8) 0.1212(24) 0.048(7) Uani 0.860(11) d PD 1
H11 H 0.7732(221) 0.1872(27) 0.1146(153) 0.072 Uiso 0.860(11) d PD 1
H12 H 0.7752(213) 0.1202(47) 0.2124(124) 0.072 Uiso 0.860(11) d PD 1
H13 H 0.7619(218) 0.1233(48) -0.0005(82) 0.072 Uiso 0.860(11) d PD 1
B2 B 1.0391(36) 0.1407(10) 0.1893(27) 0.053(8) Uani 0.860(11) d PD 1
H21 H 1.1233(210) 0.1814(33) 0.2128(154) 0.079 Uiso 0.860(11) d PD 1
H22 H 1.0625(239) 0.1191(48) 0.3077(95) 0.079 Uiso 0.860(11) d PD 1
H23 H 1.1075(231) 0.1144(46) 0.1121(154) 0.079 Uiso 0.860(11) d PD 1
Cl1 Cl 1.0995(6) 0.0287(2) 0.1814(5) 0.0521(12) Uani 1 d D .
Cl2 Cl 0.7064(6) 0.0387(2) 0.0476(5) 0.0489(12) Uani 1 d D .
Cl3 Cl 0.7386(55) 0.1373(9) 0.0773(60) 0.086(19) Uiso 0.140(11) d PD 2
Cl4 Cl 1.1248(56) 0.1272(9) 0.2199(62) 0.088(19) Uiso 0.140(11) d PD 2
C1 C 0.7097(22) 0.0818(8) 0.3744(18) 0.049(5) Uani 1 d . .
C2 C 0.8664(26) 0.1051(8) 0.4404(22) 0.066(7) Uani 1 d . .
C3 C 1.0057(27) 0.0735(8) 0.4664(22) 0.063(6) Uani 1 d . .
C4 C 0.9330(28) 0.0329(7) 0.4366(17) 0.051(5) Uani 1 d . .
C5 C 0.7578(23) 0.0360(8) 0.3820(21) 0.052(5) Uani 1 d . .
C6 C 0.5319(28) 0.1017(8) 0.3282(21) 0.073(7) Uani 1 d . .
H6A H 0.5398(28) 0.1342(8) 0.3344(21) 0.110 Uiso 1 calc R .
H6B H 0.4666(28) 0.0907(8) 0.3829(21) 0.110 Uiso 1 calc R .
H6C H 0.4748(28) 0.0931(8) 0.2374(21) 0.110 Uiso 1 calc R .
C7 C 0.8886(34) 0.1558(8) 0.4672(26) 0.081(8) Uani 1 d . .
H7A H 1.0084(34) 0.1624(8) 0.5135(26) 0.121 Uiso 1 calc R .
H7B H 0.8190(34) 0.1651(8) 0.5206(26) 0.121 Uiso 1 calc R .
H7C H 0.8524(34) 0.1720(8) 0.3842(26) 0.121 Uiso 1 calc R .
C8 C 1.1992(25) 0.0858(11) 0.5556(21) 0.092(9) Uani 1 d . .
H8A H 1.2138(25) 0.1181(11) 0.5591(21) 0.138 Uiso 1 calc R .
H8B H 1.2799(25) 0.0723(11) 0.5172(21) 0.138 Uiso 1 calc R .
H8C H 1.2203(25) 0.0742(11) 0.6440(21) 0.138 Uiso 1 calc R .
C9 C 1.0297(34) -0.0143(9) 0.4688(28) 0.088(8) Uani 1 d . .
H9A H 0.9476(34) -0.0384(9) 0.4366(28) 0.132 Uiso 1 calc R .
H9B H 1.0830(34) -0.0173(9) 0.5632(28) 0.132 Uiso 1 calc R .
H9C H 1.1173(34) -0.0158(9) 0.4259(28) 0.132 Uiso 1 calc R .
C10 C 0.6246(28) -0.0026(9) 0.3335(25) 0.076(7) Uani 1 d . .
H10A H 0.5100(28) 0.0100(9) 0.2994(25) 0.115 Uiso 1 calc R .
H10B H 0.6306(28) -0.0226(9) 0.4064(25) 0.115 Uiso 1 calc R .
H10C H 0.6503(28) -0.0194(9) 0.2643(25) 0.115 Uiso 1 calc R .
C11 C 0.8248(27) 0.0992(7) -0.2009(18) 0.052(5) Uani 1 d U .
C12 C 0.9634(25) 0.1297(7) -0.1544(19) 0.050(5) Uani 1 d U .
C13 C 1.1254(24) 0.1037(7) -0.1110(20) 0.050(5) Uani 1 d U .
C14 C 1.0779(24) 0.0584(7) -0.1359(18) 0.043(4) Uani 1 d U .
C15 C 0.8931(29) 0.0549(7) -0.1958(18) 0.053(5) Uani 1 d U .
C16 C 0.6389(23) 0.1133(9) -0.2754(23) 0.073(7) Uani 1 d . .
H16A H 0.5666(23) 0.0868(9) -0.2973(23) 0.109 Uiso 1 calc R .
H16B H 0.6357(23) 0.1289(9) -0.3557(23) 0.109 Uiso 1 calc R .
H16C H 0.5974(23) 0.1331(9) -0.2203(23) 0.109 Uiso 1 calc R .
C17 C 0.9582(29) 0.1815(7) -0.1480(23) 0.069(6) Uani 1 d . .
H17A H 1.0742(29) 0.1930(7) -0.1113(23) 0.103 Uiso 1 calc R .
H17B H 0.8907(29) 0.1905(7) -0.0926(23) 0.103 Uiso 1 calc R .
H17C H 0.9064(29) 0.1934(7) -0.2360(23) 0.103 Uiso 1 calc R .
C18 C 1.3073(28) 0.1229(10) -0.0569(22) 0.076(8) Uani 1 d . .
H18A H 1.3012(28) 0.1554(10) -0.0498(22) 0.114 Uiso 1 calc R .
H18B H 1.3714(28) 0.1154(10) -0.1160(22) 0.114 Uiso 1 calc R .
H18C H 1.3645(28) 0.1103(10) 0.0295(22) 0.114 Uiso 1 calc R .
C19 C 1.1980(34) 0.0186(10) -0.1089(29) 0.096(9) Uani 1 d . .
H19A H 1.1320(34) -0.0088(10) -0.1353(29) 0.144 Uiso 1 calc R .
H19B H 1.2616(34) 0.0173(10) -0.0156(29) 0.144 Uiso 1 calc R .
H19C H 1.2776(34) 0.0218(10) -0.1586(29) 0.144 Uiso 1 calc R .
C20 C 0.7868(34) 0.0124(9) -0.2530(24) 0.084(8) Uani 1 d . .
H20A H 0.8621(34) -0.0135(9) -0.2374(24) 0.126 Uiso 1 calc R .
H20B H 0.7315(34) 0.0162(9) -0.3470(24) 0.126 Uiso 1 calc R .
H20C H 0.7000(34) 0.0079(9) -0.2105(24) 0.126 Uiso 1 calc R .
Mo3 Mo 0.4156(2) 0.32130(5) 0.6260(2) 0.0384(4) Uani 1 d . .
Mo4 Mo 0.3683(2) 0.33259(5) 0.86383(15) 0.0371(4) Uani 1 d . .
B3 B 0.5082(34) 0.2692(9) 0.8045(23) 0.047(7) Uani 0.860(11) d PD 3
H31 H 0.5663(205) 0.2263(27) 0.8443(138) 0.070 Uiso 0.860(11) d PD 3
H32 H 0.5970(192) 0.2853(46) 0.7235(136) 0.070 Uiso 0.860(11) d PD 3
H33 H 0.5423(214) 0.2967(41) 0.9134(97) 0.070 Uiso 0.860(11) d PD 3
B4 B 0.2971(36) 0.2641(10) 0.7320(27) 0.052(7) Uani 0.860(11) d PD 3
H41 H 0.2363(222) 0.2203(27) 0.7219(156) 0.078 Uiso 0.860(11) d PD 3
H42 H 0.2116(207) 0.2893(47) 0.7996(146) 0.078 Uiso 0.860(11) d PD 3
H43 H 0.2594(229) 0.2814(49) 0.6061(82) 0.078 Uiso 0.860(11) d PD 3
Cl5 Cl 0.1847(6) 0.3703(2) 0.6556(5) 0.0545(13) Uani 1 d D .
Cl6 Cl 0.5772(6) 0.3785(2) 0.7893(5) 0.0556(13) Uani 1 d D .
Cl7 Cl 0.5945(33) 0.2804(8) 0.8355(32) 0.038(8) Uiso 0.140(11) d PD 4
Cl8 Cl 0.2058(34) 0.2726(8) 0.7011(34) 0.041(9) Uiso 0.140(11) d PD 4
C21 C 0.5333(29) 0.3485(7) 0.4639(19) 0.055(5) Uani 1 d U .
C22 C 0.3641(31) 0.3482(7) 0.4069(20) 0.058(6) Uani 1 d U .
C23 C 0.3002(21) 0.3027(7) 0.4092(16) 0.044(5) Uani 1 d U .
C24 C 0.4488(23) 0.2751(7) 0.4691(18) 0.045(4) Uani 1 d U .
C25 C 0.5906(22) 0.3039(7) 0.5053(18) 0.045(5) Uani 1 d U .
C26 C 0.6545(43) 0.3902(10) 0.4920(29) 0.112(12) Uani 1 d . .
H26A H 0.7720(43) 0.3805(10) 0.5347(29) 0.168 Uiso 1 calc R .
H26B H 0.6206(43) 0.4109(10) 0.5492(29) 0.168 Uiso 1 calc R .
H26C H 0.6463(43) 0.4051(10) 0.4097(29) 0.168 Uiso 1 calc R .
C27 C 0.2496(46) 0.3877(10) 0.3511(24) 0.128(14) Uani 1 d . .
H27A H 0.1314(46) 0.3776(10) 0.3156(24) 0.192 Uiso 1 calc R .
H27B H 0.2845(46) 0.4014(10) 0.2815(24) 0.192 Uiso 1 calc R .
H27C H 0.2590(46) 0.4096(10) 0.4202(24) 0.192 Uiso 1 calc R .
C28 C 0.1131(25) 0.2853(10) 0.3394(17) 0.087(9) Uani 1 d . .
H28A H 0.0372(25) 0.3107(10) 0.3075(17) 0.130 Uiso 1 calc R .
H28B H 0.0741(25) 0.2683(10) 0.4017(17) 0.130 Uiso 1 calc R .
H28C H 0.1122(25) 0.2661(10) 0.2659(17) 0.130 Uiso 1 calc R .
C29 C 0.4486(29) 0.2228(8) 0.4756(22) 0.076(7) Uani 1 d . .
H29A H 0.3312(29) 0.2119(8) 0.4439(22) 0.113 Uiso 1 calc R .
H29B H 0.5022(29) 0.2131(8) 0.5659(22) 0.113 Uiso 1 calc R .
H29C H 0.5123(29) 0.2108(8) 0.4209(22) 0.113 Uiso 1 calc R .
C30 C 0.7789(24) 0.2869(10) 0.5623(25) 0.084(8) Uani 1 d . .
H30A H 0.8566(24) 0.3124(10) 0.5807(25) 0.125 Uiso 1 calc R .
H30B H 0.8049(24) 0.2673(10) 0.4988(25) 0.125 Uiso 1 calc R .
H30C H 0.7926(24) 0.2704(10) 0.6432(25) 0.125 Uiso 1 calc R .
C31 C 0.4874(20) 0.3340(7) 1.0865(14) 0.043(4) Uani 1 d . .
C32 C 0.4077(24) 0.3805(6) 1.0530(18) 0.045(5) Uani 1 d . .
C33 C 0.2308(25) 0.3756(7) 0.9901(17) 0.047(5) Uani 1 d . .
C34 C 0.1938(22) 0.3282(8) 0.9901(19) 0.054(5) Uani 1 d . .
C35 C 0.3524(25) 0.3026(6) 1.0511(16) 0.043(4) Uani 1 d . .
C36 C 0.6729(20) 0.3278(7) 1.1664(17) 0.048(5) Uani 1 d . .
H36A H 0.7328(20) 0.3562(7) 1.1730(17) 0.072 Uiso 1 calc R .
H36B H 0.7248(20) 0.3058(7) 1.1240(17) 0.072 Uiso 1 calc R .
H36C H 0.6809(20) 0.3173(7) 1.2540(17) 0.072 Uiso 1 calc R .
C37 C 0.5086(28) 0.4246(7) 1.0668(21) 0.063(6) Uani 1 d . .
H37A H 0.6288(28) 0.4190(7) 1.1145(21) 0.094 Uiso 1 calc R .
H37B H 0.4633(28) 0.4463(7) 1.1147(21) 0.094 Uiso 1 calc R .
H37C H 0.4976(28) 0.4363(7) 0.9800(21) 0.094 Uiso 1 calc R .
C38 C 0.0990(27) 0.4113(7) 0.9359(23) 0.062(6) Uani 1 d . .
H38A H -0.0130(27) 0.3975(7) 0.8980(23) 0.093 Uiso 1 calc R .
H38B H 0.1283(27) 0.4281(7) 0.8684(23) 0.093 Uiso 1 calc R .
H38C H 0.0961(27) 0.4315(7) 1.0062(23) 0.093 Uiso 1 calc R .
C39 C 0.0108(20) 0.3079(9) 0.9539(23) 0.077(8) Uani 1 d . .
H39A H 0.0187(20) 0.2754(9) 0.9610(23) 0.116 Uiso 1 calc R .
H39B H -0.0543(20) 0.3162(9) 0.8642(23) 0.116 Uiso 1 calc R .
H39C H -0.0465(20) 0.3194(9) 1.0137(23) 0.116 Uiso 1 calc R .
C40 C 0.3666(25) 0.2542(7) 1.0906(20) 0.056(5) Uani 1 d . .
H40A H 0.2558(25) 0.2398(7) 1.0537(20) 0.084 Uiso 1 calc R .
H40B H 0.4031(25) 0.2520(7) 1.1859(20) 0.084 Uiso 1 calc R .
H40C H 0.4503(25) 0.2395(7) 1.0579(20) 0.084 Uiso 1 calc R .

loop_
_atom_type_symbol
_atom_type_description
_atom_type_scat_dispersion_real
_atom_type_scat_dispersion_imag
_atom_type_scat_source
C C 0.0033 0.0016 'International Tables Vol C Tables 4.2.6.8 and 6.1.1.4'
H H 0.0000 0.0000 'International Tables Vol C Tables 4.2.6.8 and 6.1.1.4'
B B 0.0013 0.0007 'International Tables Vol C Tables 4.2.6.8 and 6.1.1.4'
Cl Cl 0.1484 0.1585 'International Tables Vol C Tables 4.2.6.8 and 6.1.1.4'
Mo Mo -1.6832 0.6857 'International Tables Vol C Tables 4.2.6.8 and 6.1.1.4'

loop_
_geom_angle_atom_site_label_1
_geom_angle_atom_site_label_2
_geom_angle_atom_site_label_3
_geom_angle
C3 Mo1 C2 37.5(8)
C3 Mo1 C1 62.3(7)
C2 Mo1 C1 36.6(7)
C3 Mo1 C4 34.4(8)
C2 Mo1 C4 57.9(8)
C1 Mo1 C4 58.8(7)
C3 Mo1 B1 126.6(9)
C2 Mo1 B1 98.9(9)
C1 Mo1 B1 103.1(9)
C4 Mo1 B1 156.8(8)
C3 Mo1 C5 58.5(7)
C2 Mo1 C5 57.8(8)
C1 Mo1 C5 35.1(7)
C4 Mo1 C5 33.9(7)
B1 Mo1 C5 135.8(9)
C3 Mo1 B2 103.8(8)
C2 Mo1 B2 98.8(9)
C1 Mo1 B2 125.2(9)
C4 Mo1 B2 136.2(8)
B1 Mo1 B2 39.9(8)
C5 Mo1 B2 156.5(8)
C3 Mo1 Cl2 146.0(6)
C2 Mo1 Cl2 137.9(5)
C1 Mo1 Cl2 101.6(5)
C4 Mo1 Cl2 111.7(6)
B1 Mo1 Cl2 84.8(6)
C5 Mo1 Cl2 90.6(5)
B2 Mo1 Cl2 109.6(6)
C3 Mo1 Cl1 100.5(6)
C2 Mo1 Cl1 137.8(6)
C1 Mo1 Cl1 146.3(6)
C4 Mo1 Cl1 90.2(5)
B1 Mo1 Cl1 110.0(7)
C5 Mo1 Cl1 111.5(6)
B2 Mo1 Cl1 85.6(7)
Cl2 Mo1 Cl1 76.3(2)
C3 Mo1 Cl4 94.6(14)
C2 Mo1 Cl4 101.0(14)
C1 Mo1 Cl4 134.3(13)
C4 Mo1 Cl4 122.6(13)
C5 Mo1 Cl4 153.1(14)
Cl2 Mo1 Cl4 115.6(14)
Cl1 Mo1 Cl4 71.8(9)
C3 Mo1 Cl3 136.9(13)
C2 Mo1 Cl3 103.0(14)
C1 Mo1 Cl3 96.5(14)
C4 Mo1 Cl3 155.3(14)
C5 Mo1 Cl3 124.4(13)
Cl2 Mo1 Cl3 70.7(8)
Cl1 Mo1 Cl3 113.7(14)
Cl4 Mo1 Cl3 73.4(11)
C3 Mo1 Mo2 148.0(5)
C2 Mo1 Mo2 152.5(7)
C1 Mo1 Mo2 148.6(5)
C4 Mo1 Mo2 146.9(5)
B1 Mo1 Mo2 55.7(6)
C5 Mo1 Mo2 147.2(5)
B2 Mo1 Mo2 55.6(6)
Cl2 Mo1 Mo2 57.46(13)
Cl1 Mo1 Mo2 57.52(13)
Cl4 Mo1 Mo2 58.2(14)
Cl3 Mo1 Mo2 56.2(13)
C3 Mo1 H12 109.4(49)
C2 Mo1 H12 73.2(44)
C1 Mo1 H12 69.3(29)
C4 Mo1 H12 126.5(33)
B1 Mo1 H12 33.9(28)
C5 Mo1 H12 102.3(31)
B2 Mo1 H12 67.2(39)
Cl2 Mo1 H12 89.6(58)
Cl1 Mo1 H12 143.3(31)
Mo2 Mo1 H12 86.2(35)
C3 Mo1 H22 70.1(22)
C2 Mo1 H22 74.4(42)
C1 Mo1 H22 109.6(47)
C4 Mo1 H22 102.4(23)
B1 Mo1 H22 68.2(34)
C5 Mo1 H22 127.1(27)
B2 Mo1 H22 33.9(20)
Cl2 Mo1 H22 142.3(26)
Cl1 Mo1 H22 88.4(56)
Mo2 Mo1 H22 85.2(30)
H12 Mo1 H22 82.4(72)
C11 Mo2 C12 37.0(7)
C11 Mo2 C15 36.4(8)
C12 Mo2 C15 60.3(8)
C11 Mo2 C13 61.8(7)
C12 Mo2 C13 37.3(7)
C15 Mo2 C13 59.8(7)
C11 Mo2 C14 60.6(7)
C12 Mo2 C14 59.7(7)
C15 Mo2 C14 35.9(7)
C13 Mo2 C14 34.6(6)
C11 Mo2 B1 105.8(8)
C12 Mo2 B1 97.0(8)
C15 Mo2 B1 140.5(8)
C13 Mo2 B1 122.1(9)
C14 Mo2 B1 155.7(8)
C11 Mo2 B2 128.2(9)
C12 Mo2 B2 98.4(9)
C15 Mo2 B2 158.0(9)
C13 Mo2 B2 100.4(9)
C14 Mo2 B2 130.5(9)
B1 Mo2 B2 39.9(8)
C11 Mo2 Cl3 94.2(14)
C12 Mo2 Cl3 95.7(14)
C15 Mo2 Cl3 125.5(13)
C13 Mo2 Cl3 128.5(13)
C14 Mo2 Cl3 153.6(14)
C11 Mo2 Cl2 98.7(5)
C12 Mo2 Cl2 134.3(5)
C15 Mo2 Cl2 90.7(5)
C13 Mo2 Cl2 149.9(5)
C14 Mo2 Cl2 116.9(5)
B1 Mo2 Cl2 83.7(7)
B2 Mo2 Cl2 109.7(7)
Cl3 Mo2 Cl2 71.9(9)
C11 Mo2 Cl1 144.2(6)
C12 Mo2 Cl1 143.3(5)
C15 Mo2 Cl1 107.8(6)
C13 Mo2 Cl1 106.1(6)
C14 Mo2 Cl1 89.9(5)
B1 Mo2 Cl1 108.6(6)
B2 Mo2 Cl1 85.8(8)
Cl3 Mo2 Cl1 116.5(14)
Cl2 Mo2 Cl1 75.8(2)
C11 Mo2 Cl4 139.1(12)
C12 Mo2 Cl4 104.0(14)
C15 Mo2 Cl4 153.5(15)
C13 Mo2 Cl4 94.5(15)
C14 Mo2 Cl4 118.5(14)
Cl3 Mo2 Cl4 74.4(11)
Cl2 Mo2 Cl4 113.8(14)
Cl1 Mo2 Cl4 71.1(9)
C11 Mo2 Mo1 147.2(6)
C12 Mo2 Mo1 150.8(6)
C15 Mo2 Mo1 145.6(5)
C13 Mo2 Mo1 149.4(5)
C14 Mo2 Mo1 146.9(5)
B1 Mo2 Mo1 54.5(6)
B2 Mo2 Mo1 56.4(7)
Cl3 Mo2 Mo1 59.4(13)
Cl2 Mo2 Mo1 56.79(12)
Cl1 Mo2 Mo1 57.11(13)
Cl4 Mo2 Mo1 57.1(14)
C11 Mo2 H13 75.0(28)
C12 Mo2 H13 81.9(46)
C15 Mo2 H13 106.5(21)
C13 Mo2 H13 118.3(49)
C14 Mo2 H13 135.2(32)
B1 Mo2 H13 34.7(19)
B2 Mo2 H13 73.2(24)
Cl2 Mo2 H13 73.0(51)
Cl1 Mo2 H13 133.3(41)
Mo1 Mo2 H13 76.8(37)
C11 Mo2 H23 124.9(55)
C12 Mo2 H23 88.0(55)
C15 Mo2 H23 132.1(33)
C13 Mo2 H23 73.1(38)
C14 Mo2 H23 98.1(28)
B1 Mo2 H23 72.4(30)
B2 Mo2 H23 33.3(25)
Cl2 Mo2 H23 134.2(46)
Cl1 Mo2 H23 75.8(58)
Mo1 Mo2 H23 77.7(43)
H13 Mo2 H23 102.9(52)
B2 B1 Mo1 72.7(14)
B2 B1 Mo2 71.0(12)
Mo1 B1 Mo2 69.8(6)
B2 B1 H11 110.4(75)
Mo1 B1 H11 145.4(66)
Mo2 B1 H11 144.7(67)
B2 B1 H12 101.2(73)
Mo1 B1 H12 39.8(71)
Mo2 B1 H12 105.0(69)
H11 B1 H12 109.1(22)
B2 B1 H13 116.7(76)
Mo1 B1 H13 98.5(64)
Mo2 B1 H13 48.7(73)
H11 B1 H13 109.2(22)
H12 B1 H13 109.8(23)
B1 B2 Mo2 69.2(11)
B1 B2 Mo1 67.4(13)
Mo2 B2 Mo1 68.0(7)
B1 B2 H21 115.9(78)
Mo2 B2 H21 138.7(66)
Mo1 B2 H21 153.2(65)
B1 B2 H22 104.2(82)
Mo2 B2 H22 108.7(66)
Mo1 B2 H22 47.7(71)
H21 B2 H22 109.1(22)
B1 B2 H23 109.1(81)
Mo2 B2 H23 41.4(78)
Mo1 B2 H23 93.1(67)
H21 B2 H23 109.4(23)
H22 B2 H23 108.8(22)
Mo1 Cl1 Mo2 65.37(13)
Mo1 Cl2 Mo2 65.74(12)
Mo2 Cl3 Mo1 64.4(8)
Mo2 Cl3 H11 124.8(69)
Mo1 Cl3 H11 118.1(58)
Mo2 Cl3 H12 96.8(66)
Mo1 Cl3 H12 32.7(65)
H11 Cl3 H12 96.6(51)
Mo2 Cl3 H13 36.9(92)
Mo1 Cl3 H13 97.6(93)
H11 Cl3 H13 123.1(91)
H12 Cl3 H13 129.9(90)
Mo1 Cl4 Mo2 64.8(9)
Mo1 Cl4 H21 126.9(63)
Mo2 Cl4 H21 116.2(60)
Mo1 Cl4 H22 42.9(77)
Mo2 Cl4 H22 107.3(80)
H21 Cl4 H22 103.5(64)
Mo1 Cl4 H23 94.5(84)
Mo2 Cl4 H23 31.1(84)
H21 Cl4 H23 106.2(68)
H22 Cl4 H23 137.3(98)
C5 C1 C2 104.3(18)
C5 C1 C6 128.5(17)
C2 C1 C6 126.6(20)
C5 C1 Mo1 75.7(11)
C2 C1 Mo1 70.5(10)
C6 C1 Mo1 125.2(14)
C1 C2 C3 108.3(19)
C1 C2 C7 126.9(21)
C3 C2 C7 124.4(20)
C1 C2 Mo1 72.9(10)
C3 C2 Mo1 68.7(11)
C7 C2 Mo1 119.3(18)
C4 C3 C2 106.0(18)
C4 C3 C8 128.6(23)
C2 C3 C8 122.8(20)
C4 C3 Mo1 77.6(12)
C2 C3 Mo1 73.8(13)
C8 C3 Mo1 128.2(14)
C3 C4 C5 111.5(19)
C3 C4 C9 126.1(22)
C5 C4 C9 122.2(20)
C3 C4 Mo1 67.9(12)
C5 C4 Mo1 75.6(12)
C9 C4 Mo1 127.5(14)
C4 C5 C1 109.0(16)
C4 C5 C10 128.4(21)
C1 C5 C10 122.6(18)
C4 C5 Mo1 70.5(10)
C1 C5 Mo1 69.3(11)
C10 C5 Mo1 126.1(15)
C1 C6 H6A 109.5(13)
C1 C6 H6B 109.5(12)
H6A C6 H6B 109.5
C1 C6 H6C 109.5(10)
H6A C6 H6C 109.5
H6B C6 H6C 109.5
C2 C7 H7A 109.5(13)
C2 C7 H7B 109.5(13)
H7A C7 H7B 109.5
C2 C7 H7C 109.5(14)
H7A C7 H7C 109.5
H7B C7 H7C 109.5
C3 C8 H8A 109.5(14)
C3 C8 H8B 109.5(13)
H8A C8 H8B 109.5
C3 C8 H8C 109.5(12)
H8A C8 H8C 109.5
H8B C8 H8C 109.5
C4 C9 H9A 109.5(13)
C4 C9 H9B 109.5(12)
H9A C9 H9B 109.5
C4 C9 H9C 109.5(12)
H9A C9 H9C 109.5
H9B C9 H9C 109.5
C5 C10 H10A 109.5(13)
C5 C10 H10B 109.5(13)
H10A C10 H10B 109.5
C5 C10 H10C 109.5(13)
H10A C10 H10C 109.5
H10B C10 H10C 109.5
C12 C11 C15 108.5(19)
C12 C11 C16 124.0(20)
C15 C11 C16 125.8(18)
C12 C11 Mo2 73.4(10)
C15 C11 Mo2 76.4(12)
C16 C11 Mo2 128.0(15)
C11 C12 C13 108.3(19)
C11 C12 C17 128.7(19)
C13 C12 C17 122.9(18)
C11 C12 Mo2 69.7(11)
C13 C12 Mo2 75.0(10)
C17 C12 Mo2 121.7(15)
C14 C13 C12 106.0(16)
C14 C13 C18 127.5(20)
C12 C13 C18 126.5(20)
C14 C13 Mo2 73.0(10)
C12 C13 Mo2 67.7(10)
C18 C13 Mo2 126.2(14)
C13 C14 C15 109.9(16)
C13 C14 C19 126.2(20)
C15 C14 C19 123.8(20)
C13 C14 Mo2 72.4(10)
C15 C14 Mo2 70.8(9)
C19 C14 Mo2 124.5(16)
C11 C15 C14 107.1(16)
C11 C15 C20 125.0(21)
C14 C15 C20 127.7(21)
C11 C15 Mo2 67.1(10)
C14 C15 Mo2 73.3(10)
C20 C15 Mo2 127.5(15)
C11 C16 H16A 109.5(12)
C11 C16 H16B 109.5(11)
H16A C16 H16B 109.5
C11 C16 H16C 109.5(12)
H16A C16 H16C 109.5
H16B C16 H16C 109.5
C12 C17 H17A 109.5(11)
C12 C17 H17B 109.5(12)
H17A C17 H17B 109.5
C12 C17 H17C 109.5(11)
H17A C17 H17C 109.5
H17B C17 H17C 109.5
C13 C18 H18A 109.5(14)
C13 C18 H18B 109.5(12)
H18A C18 H18B 109.5
C13 C18 H18C 109.5(12)
H18A C18 H18C 109.5
H18B C18 H18C 109.5
C14 C19 H19A 109.5(14)
C14 C19 H19B 109.5(13)
H19A C19 H19B 109.5
C14 C19 H19C 109.5(14)
H19A C19 H19C 109.5
H19B C19 H19C 109.5
C15 C20 H20A 109.5(15)
C15 C20 H20B 109.5(13)
H20A C20 H20B 109.5
C15 C20 H20C 109.5(13)
H20A C20 H20C 109.5
H20B C20 H20C 109.5
C24 Mo3 C25 35.9(7)
C24 Mo3 C23 37.1(6)
C25 Mo3 C23 59.9(6)
C24 Mo3 C21 59.4(7)
C25 Mo3 C21 35.7(7)
C23 Mo3 C21 58.2(7)
C24 Mo3 C22 59.8(7)
C25 Mo3 C22 57.6(7)
C23 Mo3 C22 36.3(7)
C21 Mo3 C22 32.3(7)
C24 Mo3 B3 96.7(8)
C25 Mo3 B3 102.1(8)
C23 Mo3 B3 125.5(8)
C21 Mo3 B3 134.8(9)
C22 Mo3 B3 156.3(8)
C24 Mo3 B4 94.8(8)
C25 Mo3 B4 121.9(9)
C23 Mo3 B4 102.1(8)
C21 Mo3 B4 154.1(8)
C22 Mo3 B4 136.6(9)
B3 Mo3 B4 40.5(8)
C24 Mo3 Cl5 136.9(5)
C25 Mo3 Cl5 148.1(5)
C23 Mo3 Cl5 100.7(5)
C21 Mo3 Cl5 113.3(6)
C22 Mo3 Cl5 91.5(5)
B3 Mo3 Cl5 109.8(6)
B4 Mo3 Cl5 85.1(8)
C24 Mo3 Cl6 140.7(5)
C25 Mo3 Cl6 105.2(5)
C23 Mo3 Cl6 146.6(5)
C21 Mo3 Cl6 91.7(5)
C22 Mo3 Cl6 110.4(6)
B3 Mo3 Cl6 85.4(6)
B4 Mo3 Cl6 110.8(6)
Cl5 Mo3 Cl6 76.6(2)
C24 Mo3 Cl7 101.0(8)
C25 Mo3 Cl7 95.7(9)
C23 Mo3 Cl7 135.4(8)
C21 Mo3 Cl7 123.2(9)
C22 Mo3 Cl7 153.2(9)
Cl5 Mo3 Cl7 114.4(8)
Cl6 Mo3 Cl7 71.5(6)
C24 Mo3 Cl8 98.1(9)
C25 Mo3 Cl8 131.1(9)
C23 Mo3 Cl8 94.6(9)
C21 Mo3 Cl8 152.7(9)
C22 Mo3 Cl8 124.8(9)
Cl5 Mo3 Cl8 71.1(6)
Cl6 Mo3 Cl8 115.1(8)
Cl7 Mo3 Cl8 73.3(7)
C24 Mo3 Mo4 149.5(5)
C25 Mo3 Mo4 149.9(4)
C23 Mo3 Mo4 148.0(4)
C21 Mo3 Mo4 148.6(5)
C22 Mo3 Mo4 147.9(5)
B3 Mo3 Mo4 55.6(6)
B4 Mo3 Mo4 56.4(6)
Cl5 Mo3 Mo4 57.72(13)
Cl6 Mo3 Mo4 57.47(14)
Cl7 Mo3 Mo4 56.7(7)
Cl8 Mo3 Mo4 57.7(8)
C24 Mo3 H32 78.6(42)
C25 Mo3 H32 69.6(26)
C23 Mo3 H32 115.5(44)
C21 Mo3 H32 99.6(20)
C22 Mo3 H32 127.1(25)
B3 Mo3 H32 35.4(18)
B4 Mo3 H32 72.7(24)
Cl5 Mo3 H32 140.4(33)
Cl6 Mo3 H32 81.2(47)
Mo4 Mo3 H32 82.7(32)
C24 Mo3 H43 75.4(47)
C25 Mo3 H43 110.8(50)
C23 Mo3 H43 69.7(28)
C21 Mo3 H43 127.4(31)
C22 Mo3 H43 102.7(25)
B3 Mo3 H43 71.6(31)
B4 Mo3 H43 34.0(23)
Cl5 Mo3 H43 81.4(56)
Cl6 Mo3 H43 140.4(37)
Mo4 Mo3 H43 82.9(36)
H32 Mo3 H43 96.1(58)
C35 Mo4 C34 38.1(7)
C35 Mo4 C31 36.3(7)
C34 Mo4 C31 61.1(6)
C35 Mo4 C33 62.2(6)
C34 Mo4 C33 36.0(8)
C31 Mo4 C33 61.3(6)
C35 Mo4 B3 95.4(7)
C34 Mo4 B3 124.1(9)
C31 Mo4 B3 102.2(8)
C33 Mo4 B3 157.5(7)
C35 Mo4 C32 60.9(7)
C34 Mo4 C32 58.3(7)
C31 Mo4 C32 37.8(6)
C33 Mo4 C32 33.9(6)
B3 Mo4 C32 137.7(7)
C35 Mo4 B4 96.5(8)
C34 Mo4 B4 102.5(8)
C31 Mo4 B4 124.5(9)
C33 Mo4 B4 134.8(8)
B3 Mo4 B4 40.2(8)
C32 Mo4 B4 157.2(8)
C35 Mo4 Cl7 96.8(8)
C34 Mo4 Cl7 132.0(9)
C31 Mo4 Cl7 92.9(9)
C33 Mo4 Cl7 154.1(8)
C32 Mo4 Cl7 124.1(8)
C35 Mo4 Cl6 138.0(5)
C34 Mo4 Cl6 147.9(6)
C31 Mo4 Cl6 102.4(5)
C33 Mo4 Cl6 112.5(5)
B3 Mo4 Cl6 84.8(6)
C32 Mo4 Cl6 91.4(5)
B4 Mo4 Cl6 109.3(6)
Cl7 Mo4 Cl6 72.0(6)
C35 Mo4 Cl5 141.4(5)
C34 Mo4 Cl5 103.9(5)
C31 Mo4 Cl5 148.9(5)
C33 Mo4 Cl5 90.3(5)
B3 Mo4 Cl5 108.5(6)
C32 Mo4 Cl5 111.2(4)
B4 Mo4 Cl5 83.9(7)
Cl7 Mo4 Cl5 115.1(7)
Cl6 Mo4 Cl5 75.7(2)
C35 Mo4 Cl8 99.5(9)
C34 Mo4 Cl8 94.3(10)
C31 Mo4 Cl8 133.3(9)
C33 Mo4 Cl8 121.5(9)
C32 Mo4 Cl8 152.5(9)
Cl7 Mo4 Cl8 74.4(8)
Cl6 Mo4 Cl8 115.1(8)
Cl5 Mo4 Cl8 70.9(6)
C35 Mo4 Mo3 149.1(5)
C34 Mo4 Mo3 149.2(5)
C31 Mo4 Mo3 147.6(4)
C33 Mo4 Mo3 146.2(4)
B3 Mo4 Mo3 55.3(6)
C32 Mo4 Mo3 147.1(5)
B4 Mo4 Mo3 55.5(6)
Cl7 Mo4 Mo3 58.5(7)
Cl6 Mo4 Mo3 56.85(13)
Cl5 Mo4 Mo3 56.64(13)
Cl8 Mo4 Mo3 58.2(8)
C35 Mo4 H33 75.9(43)
C34 Mo4 H33 113.5(45)
C31 Mo4 H33 69.6(25)
C33 Mo4 H33 130.6(28)
B3 Mo4 H33 34.4(21)
C32 Mo4 H33 103.4(22)
B4 Mo4 H33 71.5(29)
Cl6 Mo4 H33 81.5(51)
Cl5 Mo4 H33 138.6(33)
Mo3 Mo4 H33 81.9(32)
C35 Mo4 H42 79.5(46)
C34 Mo4 H42 71.0(27)
C31 Mo4 H42 115.6(47)
C33 Mo4 H42 101.0(22)
B3 Mo4 H42 71.3(27)
C32 Mo4 H42 129.3(28)
B4 Mo4 H42 33.9(20)
Cl6 Mo4 H42 138.3(36)
Cl5 Mo4 H42 80.0(52)
Mo3 Mo4 H42 81.5(34)
H33 Mo4 H42 95.5(58)
B4 B3 Mo3 70.6(13)
B4 B3 Mo4 71.3(13)
Mo3 B3 Mo4 69.2(8)
B4 B3 H31 105.4(73)
Mo3 B3 H31 146.8(60)
Mo4 B3 H31 142.4(60)
B4 B3 H32 114.7(71)
Mo3 B3 H32 51.0(67)
Mo4 B3 H32 106.6(61)
H31 B3 H32 108.4(22)
B4 B3 H33 110.4(73)
Mo3 B3 H33 102.7(61)
Mo4 B3 H33 45.1(68)
H31 B3 H33 109.2(22)
H32 B3 H33 108.6(22)
B3 B4 Mo3 68.9(12)
B3 B4 Mo4 68.5(12)
Mo3 B4 Mo4 68.1(7)
B3 B4 H41 114.6(77)
Mo3 B4 H41 144.5(65)
Mo4 B4 H41 147.4(65)
B3 B4 H42 109.6(77)
Mo3 B4 H42 102.3(67)
Mo4 B4 H42 46.5(73)
H41 B4 H42 108.7(22)
B3 B4 H43 107.3(78)
Mo3 B4 H43 43.8(72)
Mo4 B4 H43 101.0(65)
H41 B4 H43 108.1(22)
H42 B4 H43 108.4(22)
Mo3 Cl5 Mo4 65.64(12)
Mo3 Cl6 Mo4 65.68(13)
Mo4 Cl7 Mo3 64.7(6)
Mo4 Cl7 H31 118.6(55)
Mo3 Cl7 H31 117.8(53)
Mo4 Cl7 H32 106.9(74)
Mo3 Cl7 H32 42.6(74)
H31 Cl7 H32 102.9(54)
Mo4 Cl7 H33 36.6(76)
Mo3 Cl7 H33 101.1(77)
H31 Cl7 H33 106.1(59)
H32 Cl7 H33 141.9(89)
Mo4 Cl8 Mo3 64.1(6)
Mo4 Cl8 H41 124.6(59)
Mo3 Cl8 H41 120.5(61)
Mo4 Cl8 H42 38.2(83)
Mo3 Cl8 H42 101.9(84)
H41 Cl8 H42 109.7(66)
Mo4 Cl8 H43 99.4(77)
Mo3 Cl8 H43 35.6(76)
H41 Cl8 H43 103.9(57)
H42 Cl8 H43 136.5(95)
C22 C21 C25 109.2(18)
C22 C21 C26 127.2(23)
C25 C21 C26 123.5(22)
C22 C21 Mo3 74.0(12)
C25 C21 Mo3 68.2(11)
C26 C21 Mo3 120.8(15)
C21 C22 C23 109.2(17)
C21 C22 C27 127.4(26)
C23 C22 C27 123.4(25)
C21 C22 Mo3 73.7(12)
C23 C22 Mo3 67.9(10)
C27 C22 Mo3 123.0(15)
C24 C23 C22 106.2(16)
C24 C23 C28 125.9(21)
C22 C23 C28 127.1(19)
C24 C23 Mo3 70.5(10)
C22 C23 Mo3 75.9(11)
C28 C23 Mo3 126.3(12)
C25 C24 C23 106.6(19)
C25 C24 C29 127.8(17)
C23 C24 C29 125.2(18)
C25 C24 Mo3 73.0(11)
C23 C24 Mo3 72.4(11)
C29 C24 Mo3 125.1(14)
C24 C25 C21 108.7(17)
C24 C25 C30 123.1(20)
C21 C25 C30 127.7(19)
C24 C25 Mo3 71.1(11)
C21 C25 Mo3 76.1(12)
C30 C25 Mo3 125.4(14)
C21 C26 H26A 109.5(16)
C21 C26 H26B 109.5(14)
H26A C26 H26B 109.5
C21 C26 H26C 109.5(13)
H26A C26 H26C 109.5
H26B C26 H26C 109.5
C22 C27 H27A 109.5(19)
C22 C27 H27B 109.5(15)
H27A C27 H27B 109.5
C22 C27 H27C 109.5(13)
H27A C27 H27C 109.5
H27B C27 H27C 109.5
C23 C28 H28A 109.5(13)
C23 C28 H28B 109.5(11)
H28A C28 H28B 109.5
C23 C28 H28C 109.5(11)
H28A C28 H28C 109.5
H28B C28 H28C 109.5
C24 C29 H29A 109.5(10)
C24 C29 H29B 109.5(11)
H29A C29 H29B 109.5
C24 C29 H29C 109.5(11)
H29A C29 H29C 109.5
H29B C29 H29C 109.5
C25 C30 H30A 109.5(13)
C25 C30 H30B 109.5(12)
H30A C30 H30B 109.5
C25 C30 H30C 109.5(12)
H30A C30 H30C 109.5
H30B C30 H30C 109.5
C35 C31 C36 129.9(18)
C35 C31 C32 107.3(15)
C36 C31 C32 121.8(16)
C35 C31 Mo4 70.5(9)
C36 C31 Mo4 127.9(12)
C32 C31 Mo4 76.1(9)
C33 C32 C31 108.7(15)
C33 C32 C37 125.6(16)
C31 C32 C37 125.1(16)
C33 C32 Mo4 72.2(10)
C31 C32 Mo4 66.0(8)
C37 C32 Mo4 120.6(14)
C32 C33 C34 106.7(15)
C32 C33 C38 128.6(19)
C34 C33 C38 124.6(19)
C32 C33 Mo4 73.9(11)
C34 C33 Mo4 67.3(10)
C38 C33 Mo4 125.1(14)
C33 C34 C35 110.5(16)
C33 C34 C39 124.6(18)
C35 C34 C39 124.1(20)
C33 C34 Mo4 76.7(11)
C35 C34 Mo4 69.9(10)
C39 C34 Mo4 128.4(14)
C31 C35 C34 106.6(17)
C31 C35 C40 125.4(17)
C34 C35 C40 127.1(18)
C31 C35 Mo4 73.1(10)
C34 C35 Mo4 72.0(10)
C40 C35 Mo4 128.1(13)
C31 C36 H36A 109.5(12)
C31 C36 H36B 109.5(10)
H36A C36 H36B 109.5
C31 C36 H36C 109.5(10)
H36A C36 H36C 109.5
H36B C36 H36C 109.5
C32 C37 H37A 109.5(11)
C32 C37 H37B 109.5(12)
H37A C37 H37B 109.5
C32 C37 H37C 109.5(11)
H37A C37 H37C 109.5
H37B C37 H37C 109.5
C33 C38 H38A 109.5(12)
C33 C38 H38B 109.5(12)
H38A C38 H38B 109.5
C33 C38 H38C 109.5(11)
H38A C38 H38C 109.5
H38B C38 H38C 109.5
C34 C39 H39A 109.5(12)
C34 C39 H39B 109.5(12)
H39A C39 H39B 109.5
C34 C39 H39C 109.5(11)
H39A C39 H39C 109.5
H39B C39 H39C 109.5
C35 C40 H40A 109.5(11)
C35 C40 H40B 109.5(11)
H40A C40 H40B 109.5
C35 C40 H40C 109.5(11)
H40A C40 H40C 109.5
H40B C40 H40C 109.5

loop_
_geom_bond_atom_site_label_1
_geom_bond_atom_site_label_2
_geom_bond_distance
Mo1 C3 2.18(2)
Mo1 C2 2.24(2)
Mo1 C1 2.27(2)
Mo1 C4 2.29(2)
Mo1 B1 2.34(2)
Mo1 C5 2.36(2)
Mo1 B2 2.42(3)
Mo1 Cl2 2.474(5)
Mo1 Cl1 2.490(5)
Mo1 Cl4 2.50(5)
Mo1 Cl3 2.57(5)
Mo1 Mo2 2.696(2)
Mo1 H12 1.56(16)
Mo1 H22 1.81(16)
Mo2 C11 2.19(2)
Mo2 C12 2.24(2)
Mo2 C15 2.31(2)
Mo2 C13 2.34(2)
Mo2 C14 2.34(2)
Mo2 B1 2.37(2)
Mo2 B2 2.40(2)
Mo2 Cl3 2.48(5)
Mo2 Cl2 2.493(5)
Mo2 Cl1 2.502(5)
Mo2 Cl4 2.53(5)
Mo2 H13 1.79(17)
Mo2 H23 1.65(18)
B1 B2 1.63(3)
B1 H11 1.37(5)
B1 H12 1.36(5)
B1 H13 1.36(5)
B2 H21 1.36(5)
B2 H22 1.37(5)
B2 H23 1.37(5)
C1 C5 1.40(3)
C1 C2 1.42(3)
C1 C6 1.49(3)
C2 C3 1.42(3)
C2 C7 1.52(3)
C3 C4 1.33(3)
C3 C8 1.60(3)
C4 C5 1.36(3)
C4 C9 1.58(3)
C5 C10 1.54(3)
C6 H6A 0.96
C6 H6B 0.96
C6 H6C 0.96
C7 H7A 0.96
C7 H7B 0.96
C7 H7C 0.96
C8 H8A 0.96
C8 H8B 0.96
C8 H8C 0.96
C9 H9A 0.96
C9 H9B 0.96
C9 H9C 0.96
C10 H10A 0.96
C10 H10B 0.96
C10 H10C 0.96
C11 C12 1.40(3)
C11 C15 1.41(3)
C11 C16 1.52(3)
C12 C13 1.46(3)
C12 C17 1.53(3)
C13 C14 1.39(3)
C13 C18 1.51(3)
C14 C15 1.44(3)
C14 C19 1.49(3)
C15 C20 1.53(3)
C16 H16A 0.96
C16 H16B 0.96
C16 H16C 0.96
C17 H17A 0.96
C17 H17B 0.96
C17 H17C 0.96
C18 H18A 0.96
C18 H18B 0.96
C18 H18C 0.96
C19 H19A 0.96
C19 H19B 0.96
C19 H19C 0.96
C20 H20A 0.96
C20 H20B 0.96
C20 H20C 0.96
Mo3 C24 2.23(2)
Mo3 C25 2.26(2)
Mo3 C23 2.26(2)
Mo3 C21 2.36(2)
Mo3 C22 2.36(2)
Mo3 B3 2.36(3)
Mo3 B4 2.39(3)
Mo3 Cl5 2.466(5)
Mo3 Cl6 2.471(5)
Mo3 Cl7 2.54(3)
Mo3 Cl8 2.54(3)
Mo3 Mo4 2.690(2)
Mo3 H32 1.84(16)
Mo3 H43 1.69(17)
Mo4 C35 2.21(2)
Mo4 C34 2.24(2)
Mo4 C31 2.248(14)
Mo4 C33 2.37(2)
Mo4 B3 2.37(3)
Mo4 C32 2.39(2)
Mo4 B4 2.42(3)
Mo4 Cl7 2.49(3)
Mo4 Cl6 2.488(5)
Mo4 Cl5 2.496(5)
Mo4 Cl8 2.53(3)
Mo4 H33 1.71(16)
Mo4 H42 1.78(17)
B3 B4 1.65(3)
B3 H31 1.37(5)
B3 H32 1.37(5)
B3 H33 1.36(5)
B4 H41 1.37(5)
B4 H42 1.37(5)
B4 H43 1.37(5)
C21 C22 1.31(3)
C21 C25 1.42(3)
C21 C26 1.54(3)
C22 C23 1.44(3)
C22 C27 1.49(3)
C23 C24 1.43(2)
C23 C28 1.55(3)
C24 C25 1.38(3)
C24 C29 1.54(3)
C25 C30 1.54(3)
C26 H26A 0.96
C26 H26B 0.96
C26 H26C 0.96
C27 H27A 0.96
C27 H27B 0.96
C27 H27C 0.96
C28 H28A 0.96
C28 H28B 0.96
C28 H28C 0.96
C29 H29A 0.96
C29 H29B 0.96
C29 H29C 0.96
C30 H30A 0.96
C30 H30B 0.96
C30 H30C 0.96
C31 C35 1.39(3)
C31 C36 1.49(2)
C31 C32 1.51(3)
C32 C33 1.39(2)
C32 C37 1.52(3)
C33 C34 1.43(3)
C33 C38 1.48(2)
C34 C35 1.45(3)
C34 C39 1.53(2)
C35 C40 1.48(3)
C36 H36A 0.96
C36 H36B 0.96
C36 H36C 0.96
C37 H37A 0.96
C37 H37B 0.96
C37 H37C 0.96
C38 H38A 0.96
C38 H38B 0.96
C38 H38C 0.96
C39 H39A 0.96
C39 H39B 0.96
C39 H39C 0.96
C40 H40A 0.96
C40 H40B 0.96
C40 H40C 0.96

loop_
_geom_torsion_atom_site_label_1
_geom_torsion_atom_site_label_2
_geom_torsion_atom_site_label_3
_geom_torsion_atom_site_label_4
_geom_torsion
C3 Mo1 Mo2 C11 -166.4(17)
C2 Mo1 Mo2 C11 -86.1(15)
C1 Mo1 Mo2 C11 -7.1(14)
C4 Mo1 Mo2 C11 126.8(14)
B1 Mo1 Mo2 C11 -60.9(14)
C5 Mo1 Mo2 C11 62.0(14)
B2 Mo1 Mo2 C11 -109.7(13)
Cl2 Mo1 Mo2 C11 46.9(10)
Cl1 Mo1 Mo2 C11 141.2(10)
Cl4 Mo1 Mo2 C11 -131.1(14)
Cl3 Mo1 Mo2 C11 -40.5(14)
C3 Mo1 Mo2 C12 -90.8(16)
C2 Mo1 Mo2 C12 -10.4(15)
C1 Mo1 Mo2 C12 68.5(15)
C4 Mo1 Mo2 C12 -157.5(15)
B1 Mo1 Mo2 C12 14.7(13)
C5 Mo1 Mo2 C12 137.6(14)
B2 Mo1 Mo2 C12 -34.1(13)
Cl2 Mo1 Mo2 C12 122.6(10)
Cl1 Mo1 Mo2 C12 -143.2(10)
Cl4 Mo1 Mo2 C12 -55.5(14)
Cl3 Mo1 Mo2 C12 35.1(14)
C3 Mo1 Mo2 C15 124.9(16)
C2 Mo1 Mo2 C15 -154.8(15)
C1 Mo1 Mo2 C15 -75.8(15)
C4 Mo1 Mo2 C15 58.1(15)
B1 Mo1 Mo2 C15 -129.6(14)
C5 Mo1 Mo2 C15 -6.7(14)
B2 Mo1 Mo2 C15 -178.4(14)
Cl2 Mo1 Mo2 C15 -21.8(10)
Cl1 Mo1 Mo2 C15 72.5(10)
Cl4 Mo1 Mo2 C15 160.2(14)
Cl3 Mo1 Mo2 C15 -109.2(14)
C3 Mo1 Mo2 C13 -11.1(16)
C2 Mo1 Mo2 C13 69.3(16)
C1 Mo1 Mo2 C13 148.3(15)
C4 Mo1 Mo2 C13 -77.8(15)
B1 Mo1 Mo2 C13 94.5(14)
C5 Mo1 Mo2 C13 -142.7(14)
B2 Mo1 Mo2 C13 45.6(14)
Cl2 Mo1 Mo2 C13 -157.7(11)
Cl1 Mo1 Mo2 C13 -63.5(11)
Cl4 Mo1 Mo2 C13 24.2(14)
Cl3 Mo1 Mo2 C13 114.8(14)
C3 Mo1 Mo2 C14 57.4(16)
C2 Mo1 Mo2 C14 137.8(14)
C1 Mo1 Mo2 C14 -143.2(14)
C4 Mo1 Mo2 C14 -9.3(14)
B1 Mo1 Mo2 C14 163.0(13)
C5 Mo1 Mo2 C14 -74.2(14)
B2 Mo1 Mo2 C14 114.1(13)
Cl2 Mo1 Mo2 C14 -89.2(9)
Cl1 Mo1 Mo2 C14 5.1(9)
Cl4 Mo1 Mo2 C14 92.7(13)
Cl3 Mo1 Mo2 C14 -176.7(13)
C3 Mo1 Mo2 B1 -105.5(15)
C2 Mo1 Mo2 B1 -25.2(14)
C1 Mo1 Mo2 B1 53.8(14)
C4 Mo1 Mo2 B1 -172.3(14)
B1 Mo1 Mo2 B1 0.000(3)
C5 Mo1 Mo2 B1 122.8(13)
B2 Mo1 Mo2 B1 -48.9(10)
Cl2 Mo1 Mo2 B1 107.8(9)
Cl1 Mo1 Mo2 B1 -157.9(9)
Cl4 Mo1 Mo2 B1 -70.2(12)
Cl3 Mo1 Mo2 B1 20.4(11)
C3 Mo1 Mo2 B2 -56.7(15)
C2 Mo1 Mo2 B2 23.7(14)
C1 Mo1 Mo2 B2 102.7(14)
C4 Mo1 Mo2 B2 -123.4(13)
B1 Mo1 Mo2 B2 48.9(10)
C5 Mo1 Mo2 B2 171.7(13)
B2 Mo1 Mo2 B2 0.000(2)
Cl2 Mo1 Mo2 B2 156.7(9)
Cl1 Mo1 Mo2 B2 -109.1(9)
Cl4 Mo1 Mo2 B2 -21.4(11)
Cl3 Mo1 Mo2 B2 69.2(12)
C3 Mo1 Mo2 Cl3 -125.9(16)
C2 Mo1 Mo2 Cl3 -45.5(14)
C1 Mo1 Mo2 Cl3 33.5(14)
C4 Mo1 Mo2 Cl3 167.4(14)
B1 Mo1 Mo2 Cl3 -20.4(11)
C5 Mo1 Mo2 Cl3 102.5(13)
B2 Mo1 Mo2 Cl3 -69.2(12)
Cl2 Mo1 Mo2 Cl3 87.5(9)
Cl1 Mo1 Mo2 Cl3 -178.3(9)
Cl4 Mo1 Mo2 Cl3 -90.6(10)
Cl3 Mo1 Mo2 Cl3 0.000(3)
C3 Mo1 Mo2 Cl2 146.6(13)
C2 Mo1 Mo2 Cl2 -133.0(11)
C1 Mo1 Mo2 Cl2 -54.0(10)
C4 Mo1 Mo2 Cl2 79.9(11)
B1 Mo1 Mo2 Cl2 -107.8(9)
C5 Mo1 Mo2 Cl2 15.0(10)
B2 Mo1 Mo2 Cl2 -156.7(9)
Cl2 Mo1 Mo2 Cl2 0.0
Cl1 Mo1 Mo2 Cl2 94.3(2)
Cl4 Mo1 Mo2 Cl2 -178.1(10)
Cl3 Mo1 Mo2 Cl2 -87.5(9)
C3 Mo1 Mo2 Cl1 52.4(12)
C2 Mo1 Mo2 Cl1 132.7(11)
C1 Mo1 Mo2 Cl1 -148.3(11)
C4 Mo1 Mo2 Cl1 -14.4(11)
B1 Mo1 Mo2 Cl1 157.9(9)
C5 Mo1 Mo2 Cl1 -79.2(10)
B2 Mo1 Mo2 Cl1 109.1(9)
Cl2 Mo1 Mo2 Cl1 -94.3(2)
Cl1 Mo1 Mo2 Cl1 0.0
Cl4 Mo1 Mo2 Cl1 87.7(9)
Cl3 Mo1 Mo2 Cl1 178.3(9)
C3 Mo1 Mo2 Cl4 -35.3(15)
C2 Mo1 Mo2 Cl4 45.1(14)
C1 Mo1 Mo2 Cl4 124.1(14)
C4 Mo1 Mo2 Cl4 -102.0(14)
B1 Mo1 Mo2 Cl4 70.2(12)
C5 Mo1 Mo2 Cl4 -166.9(13)
B2 Mo1 Mo2 Cl4 21.4(11)
Cl2 Mo1 Mo2 Cl4 178.1(10)
Cl1 Mo1 Mo2 Cl4 -87.7(9)
Cl4 Mo1 Mo2 Cl4 0.000(1)
Cl3 Mo1 Mo2 Cl4 90.6(10)
C3 Mo1 B1 B2 65.0(15)
C2 Mo1 B1 B2 93.0(13)
C1 Mo1 B1 B2 130.1(12)
C4 Mo1 B1 B2 93.7(25)
C5 Mo1 B1 B2 145.2(13)
B2 Mo1 B1 B2 0.0
Cl2 Mo1 B1 B2 -129.2(12)
Cl1 Mo1 B1 B2 -55.8(13)
Cl4 Mo1 B1 B2 -4.4(20)
Cl3 Mo1 B1 B2 -161.6(60)
Mo2 Mo1 B1 B2 -75.5(12)
C3 Mo1 B1 Mo2 140.6(7)
C2 Mo1 B1 Mo2 168.5(7)
C1 Mo1 B1 Mo2 -154.4(6)
C4 Mo1 B1 Mo2 169.2(19)
C5 Mo1 B1 Mo2 -139.2(8)
B2 Mo1 B1 Mo2 75.5(12)
Cl2 Mo1 B1 Mo2 -53.7(5)
Cl1 Mo1 B1 Mo2 19.7(7)
Cl4 Mo1 B1 Mo2 71.1(16)
Cl3 Mo1 B1 Mo2 -86.1(54)
Mo2 Mo1 B1 Mo2 0.0
C11 Mo2 B1 B2 -131.5(14)
C12 Mo2 B1 B2 -94.8(15)
C15 Mo2 B1 B2 -145.3(15)
C13 Mo2 B1 B2 -65.2(16)
C14 Mo2 B1 B2 -79.2(23)
B2 Mo2 B1 B2 0.000(3)
Cl3 Mo2 B1 B2 178.1(58)
Cl2 Mo2 B1 B2 131.3(14)
Cl1 Mo2 B1 B2 58.5(15)
Cl4 Mo2 B1 B2 7.4(21)
Mo1 Mo2 B1 B2 78.0(14)
C11 Mo2 B1 Mo1 150.5(6)
C12 Mo2 B1 Mo1 -172.8(6)
C15 Mo2 B1 Mo1 136.7(10)
C13 Mo2 B1 Mo1 -143.2(7)
C14 Mo2 B1 Mo1 -157.2(15)
B2 Mo2 B1 Mo1 -78.0(14)
Cl3 Mo2 B1 Mo1 100.1(53)
Cl2 Mo2 B1 Mo1 53.3(5)
Cl1 Mo2 B1 Mo1 -19.5(8)
Cl4 Mo2 B1 Mo1 -70.6(16)
Mo1 Mo2 B1 Mo1 0.000(3)
Mo1 B1 B2 Mo2 74.0(6)
Mo2 B1 B2 Mo2 0.0
Mo1 B1 B2 Mo1 0.0
Mo2 B1 B2 Mo1 -74.0(6)
C11 Mo2 B2 B1 66.5(17)
C12 Mo2 B2 B1 90.8(14)
C15 Mo2 B2 B1 104.5(25)
C13 Mo2 B2 B1 128.6(14)
C14 Mo2 B2 B1 147.8(13)
B1 Mo2 B2 B1 0.000(3)
Cl3 Mo2 B2 B1 -0.7(21)
Cl2 Mo2 B2 B1 -52.5(15)
Cl1 Mo2 B2 B1 -125.8(14)
Cl4 Mo2 B2 B1 -159.4(63)
Mo1 Mo2 B2 B1 -73.1(13)
C11 Mo2 B2 Mo1 139.6(8)
C12 Mo2 B2 Mo1 163.9(6)
C15 Mo2 B2 Mo1 177.7(21)
C13 Mo2 B2 Mo1 -158.3(7)
C14 Mo2 B2 Mo1 -139.1(8)
B1 Mo2 B2 Mo1 73.1(13)
Cl3 Mo2 B2 Mo1 72.4(16)
Cl2 Mo2 B2 Mo1 20.6(8)
Cl1 Mo2 B2 Mo1 -52.7(5)
Cl4 Mo2 B2 Mo1 -86.3(56)
Mo1 Mo2 B2 Mo1 0.000(1)
C3 Mo1 B2 B1 -131.4(13)
C2 Mo1 B2 B1 -93.5(13)
C1 Mo1 B2 B1 -65.8(14)
C4 Mo1 B2 B1 -145.5(12)
B1 Mo1 B2 B1 0.0
C5 Mo1 B2 B1 -93.0(22)
Cl2 Mo1 B2 B1 55.0(13)
Cl1 Mo1 B2 B1 128.8(12)
Cl4 Mo1 B2 B1 167.8(57)
Cl3 Mo1 B2 B1 6.3(19)
Mo2 Mo1 B2 B1 75.7(12)
C3 Mo1 B2 Mo2 152.9(7)
C2 Mo1 B2 Mo2 -169.2(7)
C1 Mo1 B2 Mo2 -141.5(6)
C4 Mo1 B2 Mo2 138.9(8)
B1 Mo1 B2 Mo2 -75.7(12)
C5 Mo1 B2 Mo2 -168.7(17)
Cl2 Mo1 B2 Mo2 -20.7(8)
Cl1 Mo1 B2 Mo2 53.1(5)
Cl4 Mo1 B2 Mo2 92.1(52)
Cl3 Mo1 B2 Mo2 -69.4(15)
Mo2 Mo1 B2 Mo2 0.0
C3 Mo1 Cl1 Mo2 -154.8(6)
C2 Mo1 Cl1 Mo2 -149.7(10)
C1 Mo1 Cl1 Mo2 150.4(8)
C4 Mo1 Cl1 Mo2 172.2(6)
B1 Mo1 Cl1 Mo2 -19.3(7)
C5 Mo1 Cl1 Mo2 145.1(5)
B2 Mo1 Cl1 Mo2 -51.5(6)
Cl2 Mo1 Cl1 Mo2 59.9(2)
Cl4 Mo1 Cl1 Mo2 -63.3(14)
Cl3 Mo1 Cl1 Mo2 -1.6(9)
Mo2 Mo1 Cl1 Mo2 0.0
C11 Mo2 Cl1 Mo1 -144.5(9)
C12 Mo2 Cl1 Mo1 150.6(9)
C15 Mo2 Cl1 Mo1 -145.5(6)
C13 Mo2 Cl1 Mo1 151.7(5)
C14 Mo2 Cl1 Mo1 -177.2(5)
B1 Mo2 Cl1 Mo1 18.9(8)
B2 Mo2 Cl1 Mo1 52.1(7)
Cl3 Mo2 Cl1 Mo1 1.7(9)
Cl2 Mo2 Cl1 Mo1 -59.39(14)
Cl4 Mo2 Cl1 Mo1 62.4(15)
Mo1 Mo2 Cl1 Mo1 0.0
C3 Mo1 Cl2 Mo2 -148.6(11)
C2 Mo1 Cl2 Mo2 149.7(11)
C1 Mo1 Cl2 Mo2 154.5(6)
C4 Mo1 Cl2 Mo2 -144.7(5)
B1 Mo1 Cl2 Mo2 52.1(7)
C5 Mo1 Cl2 Mo2 -171.9(5)
B2 Mo1 Cl2 Mo2 20.3(8)
Cl1 Mo1 Cl2 Mo2 -60.0(2)
Cl4 Mo1 Cl2 Mo2 1.8(9)
Cl3 Mo1 Cl2 Mo2 61.6(14)
Mo2 Mo1 Cl2 Mo2 0.0
C11 Mo2 Cl2 Mo1 -156.4(6)
C12 Mo2 Cl2 Mo1 -144.9(8)
C15 Mo2 Cl2 Mo1 167.9(6)
C13 Mo2 Cl2 Mo1 157.4(11)
C14 Mo2 Cl2 Mo1 142.3(5)
B1 Mo2 Cl2 Mo1 -51.3(6)
B2 Mo2 Cl2 Mo1 -20.5(8)
Cl3 Mo2 Cl2 Mo1 -64.8(14)
Cl1 Mo2 Cl2 Mo1 59.7(2)
Cl4 Mo2 Cl2 Mo1 -1.8(9)
Mo1 Mo2 Cl2 Mo1 0.0
C11 Mo2 Cl3 Mo1 159.3(7)
C12 Mo2 Cl3 Mo1 -163.6(6)
C15 Mo2 Cl3 Mo1 139.1(9)
C13 Mo2 Cl3 Mo1 -143.9(9)
C14 Mo2 Cl3 Mo1 175.9(16)
B1 Mo2 Cl3 Mo1 -68.7(49)
B2 Mo2 Cl3 Mo1 -67.3(12)
Cl2 Mo2 Cl3 Mo1 61.6(5)
Cl1 Mo2 Cl3 Mo1 -1.6(9)
Cl4 Mo2 Cl3 Mo1 -60.6(14)
Mo1 Mo2 Cl3 Mo1 0.000(4)
C3 Mo1 Cl3 Mo2 141.1(12)
C2 Mo1 Cl3 Mo2 160.2(7)
C1 Mo1 Cl3 Mo2 -163.2(6)
C4 Mo1 Cl3 Mo2 -163.4(18)
B1 Mo1 Cl3 Mo2 82.4(54)
C5 Mo1 Cl3 Mo2 -140.1(9)
B2 Mo1 Cl3 Mo2 68.3(12)
Cl2 Mo1 Cl3 Mo2 -63.2(5)
Cl1 Mo1 Cl3 Mo2 1.6(9)
Cl4 Mo1 Cl3 Mo2 62.4(14)
Mo2 Mo1 Cl3 Mo2 0.000(1)
C3 Mo1 Cl4 Mo2 162.1(8)
C2 Mo1 Cl4 Mo2 -160.6(7)
C1 Mo1 Cl4 Mo2 -142.9(11)
C4 Mo1 Cl4 Mo2 140.7(8)
B1 Mo1 Cl4 Mo2 -66.9(11)
C5 Mo1 Cl4 Mo2 164.3(17)
B2 Mo1 Cl4 Mo2 -76.1(50)
Cl2 Mo1 Cl4 Mo2 -1.8(9)
Cl1 Mo1 Cl4 Mo2 62.5(5)
Cl3 Mo1 Cl4 Mo2 -60.1(14)
Mo2 Mo1 Cl4 Mo2 0.0
C11 Mo2 Cl4 Mo1 141.4(14)
C12 Mo2 Cl4 Mo1 155.5(7)
C15 Mo2 Cl4 Mo1 -154.6(19)
C13 Mo2 Cl4 Mo1 -167.9(7)
C14 Mo2 Cl4 Mo1 -141.7(8)
B1 Mo2 Cl4 Mo1 66.3(12)
B2 Mo2 Cl4 Mo1 81.9(56)
Cl3 Mo2 Cl4 Mo1 63.3(14)
Cl2 Mo2 Cl4 Mo1 1.8(9)
Cl1 Mo2 Cl4 Mo1 -62.5(5)
Mo1 Mo2 Cl4 Mo1 0.0
C3 Mo1 C1 C5 -73.8(12)
C2 Mo1 C1 C5 -111.1(19)
C4 Mo1 C1 C5 -34.3(11)
B1 Mo1 C1 C5 161.5(12)
C5 Mo1 C1 C5 0.000(4)
B2 Mo1 C1 C5 -161.5(12)
Cl2 Mo1 C1 C5 74.2(11)
Cl1 Mo1 C1 C5 -8.5(15)
Cl4 Mo1 C1 C5 -141.1(17)
Cl3 Mo1 C1 C5 145.8(13)
Mo2 Mo1 C1 C5 118.3(12)
C3 Mo1 C1 C2 37.3(15)
C2 Mo1 C1 C2 0.000(2)
C4 Mo1 C1 C2 76.8(15)
B1 Mo1 C1 C2 -87.3(16)
C5 Mo1 C1 C2 111.1(19)
B2 Mo1 C1 C2 -50.4(18)
Cl2 Mo1 C1 C2 -174.7(14)
Cl1 Mo1 C1 C2 102.6(15)
Cl4 Mo1 C1 C2 -30.0(22)
Cl3 Mo1 C1 C2 -103.1(16)
Mo2 Mo1 C1 C2 -130.5(13)
C3 Mo1 C1 C6 158.9(21)
C2 Mo1 C1 C6 121.6(25)
C4 Mo1 C1 C6 -161.6(21)
B1 Mo1 C1 C6 34.2(19)
C5 Mo1 C1 C6 -127.3(22)
B2 Mo1 C1 C6 71.2(19)
Cl2 Mo1 C1 C6 -53.1(18)
Cl1 Mo1 C1 C6 -135.8(16)
Cl4 Mo1 C1 C6 91.6(22)
Cl3 Mo1 C1 C6 18.5(19)
Mo2 Mo1 C1 C6 -9.0(25)
C5 C1 C2 C3 8.9(24)
C6 C1 C2 C3 -179.8(19)
Mo1 C1 C2 C3 -59.9(15)
C5 C1 C2 C7 -177.0(23)
C6 C1 C2 C7 -5.8(37)
Mo1 C1 C2 C7 114.1(26)
C5 C1 C2 Mo1 68.8(14)
C6 C1 C2 Mo1 -119.9(20)
Mo1 C1 C2 Mo1 0.0
C3 Mo1 C2 C1 -118.2(21)
C1 Mo1 C2 C1 0.000(2)
C4 Mo1 C2 C1 -79.7(15)
B1 Mo1 C2 C1 100.0(16)
C5 Mo1 C2 C1 -39.3(13)
B2 Mo1 C2 C1 140.4(15)
Cl2 Mo1 C2 C1 7.8(20)
Cl1 Mo1 C2 C1 -126.4(12)
Cl4 Mo1 C2 C1 158.6(16)
Cl3 Mo1 C2 C1 83.3(17)
Mo2 Mo1 C2 C1 120.8(14)
C3 Mo1 C2 C3 0.000(8)
C1 Mo1 C2 C3 118.2(21)
C4 Mo1 C2 C3 38.5(12)
B1 Mo1 C2 C3 -141.8(14)
C5 Mo1 C2 C3 78.9(14)
B2 Mo1 C2 C3 -101.4(14)
Cl2 Mo1 C2 C3 126.0(11)
Cl1 Mo1 C2 C3 -8.2(18)
Cl4 Mo1 C2 C3 -83.2(15)
Cl3 Mo1 C2 C3 -158.4(14)
Mo2 Mo1 C2 C3 -120.9(14)
C3 Mo1 C2 C7 118.5(22)
C1 Mo1 C2 C7 -123.3(25)
C4 Mo1 C2 C7 157.1(20)
B1 Mo1 C2 C7 -23.3(19)
C5 Mo1 C2 C7 -162.6(20)
B2 Mo1 C2 C7 17.2(19)
Cl2 Mo1 C2 C7 -115.5(16)
Cl1 Mo1 C2 C7 110.3(18)
Cl4 Mo1 C2 C7 35.3(20)
Cl3 Mo1 C2 C7 -39.9(20)
Mo2 Mo1 C2 C7 -2.4(25)
C1 C2 C3 C4 -9.1(25)
C7 C2 C3 C4 176.7(22)
Mo1 C2 C3 C4 -71.6(15)
C1 C2 C3 C8 -172.1(19)
C7 C2 C3 C8 13.7(36)
Mo1 C2 C3 C8 125.4(20)
C1 C2 C3 Mo1 62.6(16)
C7 C2 C3 Mo1 -111.7(24)
Mo1 C2 C3 Mo1 0.000(3)
C2 Mo1 C3 C4 110.9(18)
C1 Mo1 C3 C4 74.5(13)
C4 Mo1 C3 C4 0.000(3)
B1 Mo1 C3 C4 160.5(14)
C5 Mo1 C3 C4 34.2(12)
B2 Mo1 C3 C4 -162.7(14)
Cl2 Mo1 C3 C4 6.5(20)
Cl1 Mo1 C3 C4 -74.6(13)
Cl4 Mo1 C3 C4 -147.0(15)
Cl3 Mo1 C3 C4 142.5(20)
Mo2 Mo1 C3 C4 -117.4(12)
C2 Mo1 C3 C2 0.000(8)
C1 Mo1 C3 C2 -36.4(13)
C4 Mo1 C3 C2 -110.9(18)
B1 Mo1 C3 C2 49.5(16)
C5 Mo1 C3 C2 -76.8(13)
B2 Mo1 C3 C2 86.4(14)
Cl2 Mo1 C3 C2 -104.4(16)
Cl1 Mo1 C3 C2 174.4(12)
Cl4 Mo1 C3 C2 102.1(15)
Cl3 Mo1 C3 C2 31.6(22)
Mo2 Mo1 C3 C2 131.6(13)
C2 Mo1 C3 C8 -119.2(28)
C1 Mo1 C3 C8 -155.6(25)
C4 Mo1 C3 C8 129.8(29)
B1 Mo1 C3 C8 -69.7(25)
C5 Mo1 C3 C8 164.0(26)
B2 Mo1 C3 C8 -32.9(24)
Cl2 Mo1 C3 C8 136.4(18)
Cl1 Mo1 C3 C8 55.2(22)
Cl4 Mo1 C3 C8 -17.1(24)
Cl3 Mo1 C3 C8 -87.6(28)
Mo2 Mo1 C3 C8 12.4(30)
C2 C3 C4 C5 5.6(24)
C8 C3 C4 C5 167.2(20)
Mo1 C3 C4 C5 -63.3(15)
C2 C3 C4 C9 -169.9(21)
C8 C3 C4 C9 -8.3(35)
Mo1 C3 C4 C9 121.2(20)
C2 C3 C4 Mo1 68.9(16)
C8 C3 C4 Mo1 -129.5(23)
Mo1 C3 C4 Mo1 0.000(2)
C3 Mo1 C4 C3 0.000(4)
C2 Mo1 C4 C3 -42.2(13)
C1 Mo1 C4 C3 -85.4(14)
B1 Mo1 C4 C3 -43.0(30)
C5 Mo1 C4 C3 -120.9(18)
B2 Mo1 C4 C3 24.6(19)
Cl2 Mo1 C4 C3 -176.1(12)
Cl1 Mo1 C4 C3 108.5(13)
Cl4 Mo1 C4 C3 40.2(19)
Cl3 Mo1 C4 C3 -85.2(27)
Mo2 Mo1 C4 C3 120.6(13)
C3 Mo1 C4 C5 120.9(18)
C2 Mo1 C4 C5 78.7(13)
C1 Mo1 C4 C5 35.5(11)
B1 Mo1 C4 C5 77.9(27)
C5 Mo1 C4 C5 0.000(4)
B2 Mo1 C4 C5 145.5(14)
Cl2 Mo1 C4 C5 -55.2(12)
Cl1 Mo1 C4 C5 -130.6(12)
Cl4 Mo1 C4 C5 161.1(16)
Cl3 Mo1 C4 C5 35.7(28)
Mo2 Mo1 C4 C5 -118.5(12)
C3 Mo1 C4 C9 -119.3(27)
C2 Mo1 C4 C9 -161.5(24)
C1 Mo1 C4 C9 155.3(23)
B1 Mo1 C4 C9 -162.3(23)
C5 Mo1 C4 C9 119.8(26)
B2 Mo1 C4 C9 -94.7(23)
Cl2 Mo1 C4 C9 64.6(21)
Cl1 Mo1 C4 C9 -10.8(20)
Cl4 Mo1 C4 C9 -79.2(24)
Cl3 Mo1 C4 C9 155.5(23)
Mo2 Mo1 C4 C9 1.3(27)
C3 C4 C5 C1 0.0(24)
C9 C4 C5 C1 175.7(18)
Mo1 C4 C5 C1 -58.7(15)
C3 C4 C5 C10 180.0(22)
C9 C4 C5 C10 -4.4(33)
Mo1 C4 C5 C10 121.2(23)
C3 C4 C5 Mo1 58.8(15)
C9 C4 C5 Mo1 -125.6(19)
Mo1 C4 C5 Mo1 0.000(1)
C2 C1 C5 C4 -5.6(23)
C6 C1 C5 C4 -176.7(18)
Mo1 C1 C5 C4 59.5(14)
C2 C1 C5 C10 174.5(21)
C6 C1 C5 C10 3.4(34)
Mo1 C1 C5 C10 -120.4(21)
C2 C1 C5 Mo1 -65.1(13)
C6 C1 C5 Mo1 123.8(20)
Mo1 C1 C5 Mo1 0.000(2)
C3 Mo1 C5 C4 -34.7(12)
C2 Mo1 C5 C4 -79.1(13)
C1 Mo1 C5 C4 -120.2(16)
C4 Mo1 C5 C4 0.000(4)
B1 Mo1 C5 C4 -146.5(13)
B2 Mo1 C5 C4 -79.7(24)
Cl2 Mo1 C5 C4 130.3(12)
Cl1 Mo1 C5 C4 54.7(12)
Cl4 Mo1 C5 C4 -37.2(27)
Cl3 Mo1 C5 C4 -162.8(15)
Mo2 Mo1 C5 C4 117.7(11)
C3 Mo1 C5 C1 85.6(13)
C2 Mo1 C5 C1 41.1(11)
C1 Mo1 C5 C1 0.000(4)
C4 Mo1 C5 C1 120.2(16)
B1 Mo1 C5 C1 -26.3(16)
B2 Mo1 C5 C1 40.5(25)
Cl2 Mo1 C5 C1 -109.5(10)
Cl1 Mo1 C5 C1 174.9(9)
Cl4 Mo1 C5 C1 83.0(24)
Cl3 Mo1 C5 C1 -42.6(17)
Mo2 Mo1 C5 C1 -122.1(11)
C3 Mo1 C5 C10 -158.6(23)
C2 Mo1 C5 C10 157.0(22)
C1 Mo1 C5 C10 115.9(23)
C4 Mo1 C5 C10 -123.9(25)
B1 Mo1 C5 C10 89.6(22)
B2 Mo1 C5 C10 156.4(22)
Cl2 Mo1 C5 C10 6.4(19)
Cl1 Mo1 C5 C10 -69.2(19)
Cl4 Mo1 C5 C10 -161.1(23)
Cl3 Mo1 C5 C10 73.3(24)
Mo2 Mo1 C5 C10 -6.2(25)
C12 Mo2 C11 C12 0.000(2)
C15 Mo2 C11 C12 -114.4(19)
C13 Mo2 C11 C12 -38.0(13)
C14 Mo2 C11 C12 -77.7(14)
B1 Mo2 C11 C12 80.4(15)
B2 Mo2 C11 C12 42.7(18)
Cl3 Mo2 C11 C12 94.0(15)
Cl2 Mo2 C11 C12 166.3(12)
Cl1 Mo2 C11 C12 -116.0(12)
Cl4 Mo2 C11 C12 23.1(25)
Mo1 Mo2 C11 C12 128.1(12)
C12 Mo2 C11 C15 114.4(19)
C15 Mo2 C11 C15 0.000(1)
C13 Mo2 C11 C15 76.4(13)
C14 Mo2 C11 C15 36.8(12)
B1 Mo2 C11 C15 -165.2(13)
B2 Mo2 C11 C15 157.1(13)
Cl3 Mo2 C11 C15 -151.6(14)
Cl2 Mo2 C11 C15 -79.3(12)
Cl1 Mo2 C11 C15 -1.6(17)
Cl4 Mo2 C11 C15 137.5(21)
Mo1 Mo2 C11 C15 -117.5(13)
C12 Mo2 C11 C16 -120.5(25)
C15 Mo2 C11 C16 125.1(23)
C13 Mo2 C11 C16 -158.5(21)
C14 Mo2 C11 C16 161.9(21)
B1 Mo2 C11 C16 -40.1(21)
B2 Mo2 C11 C16 -77.8(21)
Cl3 Mo2 C11 C16 -26.5(20)
Cl2 Mo2 C11 C16 45.8(19)
Cl1 Mo2 C11 C16 123.5(18)
Cl4 Mo2 C11 C16 -97.4(25)
Mo1 Mo2 C11 C16 7.6(25)
C15 C11 C12 C13 -3.4(23)
C16 C11 C12 C13 -169.4(18)
Mo2 C11 C12 C13 65.6(14)
C15 C11 C12 C17 176.1(20)
C16 C11 C12 C17 10.0(35)
Mo2 C11 C12 C17 -114.9(22)
C15 C11 C12 Mo2 -69.0(14)
C16 C11 C12 Mo2 125.0(20)
Mo2 C11 C12 Mo2 0.0
C11 Mo2 C12 C11 0.000(2)
C15 Mo2 C12 C11 38.5(13)
C13 Mo2 C12 C11 116.5(19)
C14 Mo2 C12 C11 80.2(14)
B1 Mo2 C12 C11 -107.2(15)
B2 Mo2 C12 C11 -147.4(14)
Cl3 Mo2 C12 C11 -89.4(16)
Cl2 Mo2 C12 C11 -19.1(17)
Cl1 Mo2 C12 C11 118.3(12)
Cl4 Mo2 C12 C11 -164.7(16)
Mo1 Mo2 C12 C11 -119.2(13)
C11 Mo2 C12 C13 -116.5(19)
C15 Mo2 C12 C13 -78.0(13)
C13 Mo2 C12 C13 0.0
C14 Mo2 C12 C13 -36.3(11)
B1 Mo2 C12 C13 136.4(13)
B2 Mo2 C12 C13 96.1(13)
Cl3 Mo2 C12 C13 154.1(14)
Cl2 Mo2 C12 C13 -135.6(9)
Cl1 Mo2 C12 C13 1.8(17)
Cl4 Mo2 C12 C13 78.8(16)
Mo1 Mo2 C12 C13 124.3(12)
C11 Mo2 C12 C17 123.8(22)
C15 Mo2 C12 C17 162.3(19)
C13 Mo2 C12 C17 -119.7(20)
C14 Mo2 C12 C17 -156.0(18)
B1 Mo2 C12 C17 16.6(17)
B2 Mo2 C12 C17 -23.6(17)
Cl3 Mo2 C12 C17 34.4(18)
Cl2 Mo2 C12 C17 104.6(15)
Cl1 Mo2 C12 C17 -118.0(15)
Cl4 Mo2 C12 C17 -40.9(19)
Mo1 Mo2 C12 C17 4.6(22)
C11 C12 C13 C14 1.3(22)
C17 C12 C13 C14 -178.2(18)
Mo2 C12 C13 C14 63.5(14)
C11 C12 C13 C18 178.4(18)
C17 C12 C13 C18 -1.0(32)
Mo2 C12 C13 C18 -119.4(20)
C11 C12 C13 Mo2 -62.2(14)
C17 C12 C13 Mo2 118.4(20)
Mo2 C12 C13 Mo2 0.0
C11 Mo2 C13 C14 -78.3(12)
C12 Mo2 C13 C14 -115.9(17)
C15 Mo2 C13 C14 -36.3(11)
C14 Mo2 C13 C14 0.0
B1 Mo2 C13 C14 -169.9(12)
B2 Mo2 C13 C14 153.8(13)
Cl3 Mo2 C13 C14 -149.6(16)
Cl2 Mo2 C13 C14 -24.1(18)
Cl1 Mo2 C13 C14 65.2(11)
Cl4 Mo2 C13 C14 136.8(13)
Mo1 Mo2 C13 C14 116.6(12)
C11 Mo2 C13 C12 37.6(12)
C12 Mo2 C13 C12 0.000(1)
C15 Mo2 C13 C12 79.6(13)
C14 Mo2 C13 C12 115.9(17)
B1 Mo2 C13 C12 -54.0(14)
B2 Mo2 C13 C12 -90.3(13)
Cl3 Mo2 C13 C12 -33.7(19)
Cl2 Mo2 C13 C12 91.8(15)
Cl1 Mo2 C13 C12 -178.9(11)
Cl4 Mo2 C13 C12 -107.3(14)
Mo1 Mo2 C13 C12 -127.5(12)
C11 Mo2 C13 C18 157.3(23)
C12 Mo2 C13 C18 119.7(25)
C15 Mo2 C13 C18 -160.7(23)
C14 Mo2 C13 C18 -124.4(25)
B1 Mo2 C13 C18 65.7(23)
B2 Mo2 C13 C18 29.4(22)
Cl3 Mo2 C13 C18 86.0(25)
Cl2 Mo2 C13 C18 -148.5(16)
Cl1 Mo2 C13 C18 -59.2(21)
Cl4 Mo2 C13 C18 12.4(21)
Mo1 Mo2 C13 C18 -7.8(27)
C12 C13 C14 C15 1.2(22)
C18 C13 C14 C15 -175.9(19)
Mo2 C13 C14 C15 61.2(13)
C12 C13 C14 C19 179.8(21)
C18 C13 C14 C19 2.6(34)
Mo2 C13 C14 C19 -120.3(21)
C12 C13 C14 Mo2 -59.9(13)
C18 C13 C14 Mo2 123.0(21)
Mo2 C13 C14 Mo2 0.0
C11 Mo2 C14 C13 82.0(12)
C12 Mo2 C14 C13 39.1(11)
C15 Mo2 C14 C13 119.3(17)
C13 Mo2 C14 C13 0.000(1)
B1 Mo2 C14 C13 21.1(25)
B2 Mo2 C14 C13 -34.8(17)
Cl3 Mo2 C14 C13 62.9(24)
Cl2 Mo2 C14 C13 166.7(10)
Cl1 Mo2 C14 C13 -119.3(11)
Cl4 Mo2 C14 C13 -51.0(16)
Mo1 Mo2 C14 C13 -123.5(11)
C11 Mo2 C14 C15 -37.3(12)
C12 Mo2 C14 C15 -80.1(13)
C15 Mo2 C14 C15 0.000(2)
C13 Mo2 C14 C15 -119.3(17)
B1 Mo2 C14 C15 -98.1(22)
B2 Mo2 C14 C15 -154.1(14)
Cl3 Mo2 C14 C15 -56.3(25)
Cl2 Mo2 C14 C15 47.5(13)
Cl1 Mo2 C14 C15 121.5(11)
Cl4 Mo2 C14 C15 -170.2(15)
Mo1 Mo2 C14 C15 117.2(12)
C11 Mo2 C14 C19 -155.7(22)
C12 Mo2 C14 C19 161.5(22)
C15 Mo2 C14 C19 -118.4(24)
C13 Mo2 C14 C19 122.3(24)
B1 Mo2 C14 C19 143.4(24)
B2 Mo2 C14 C19 87.5(23)
Cl3 Mo2 C14 C19 -174.7(23)
Cl2 Mo2 C14 C19 -71.0(20)
Cl1 Mo2 C14 C19 3.0(19)
Cl4 Mo2 C14 C19 71.4(23)
Mo1 Mo2 C14 C19 -1.2(25)
C12 C11 C15 C14 4.1(23)
C16 C11 C15 C14 169.8(18)
Mo2 C11 C15 C14 -62.9(14)
C12 C11 C15 C20 -172.4(20)
C16 C11 C15 C20 -6.6(34)
Mo2 C11 C15 C20 120.7(21)
C12 C11 C15 Mo2 66.9(14)
C16 C11 C15 Mo2 -127.3(21)
Mo2 C11 C15 Mo2 0.000(1)
C13 C14 C15 C11 -3.3(22)
C19 C14 C15 C11 178.1(20)
Mo2 C14 C15 C11 58.9(13)
C13 C14 C15 C20 173.0(21)
C19 C14 C15 C20 -5.6(34)
Mo2 C14 C15 C20 -124.8(22)
C13 C14 C15 Mo2 -62.2(14)
C19 C14 C15 Mo2 119.3(20)
Mo2 C14 C15 Mo2 0.0
C11 Mo2 C15 C11 0.0
C12 Mo2 C15 C11 -39.1(12)
C13 Mo2 C15 C11 -82.4(13)
C14 Mo2 C15 C11 -117.4(17)
B1 Mo2 C15 C11 22.7(20)
B2 Mo2 C15 C11 -54.8(30)
Cl3 Mo2 C15 C11 35.6(19)
Cl2 Mo2 C15 C11 103.7(12)
Cl1 Mo2 C15 C11 179.0(11)
Cl4 Mo2 C15 C11 -97.8(25)
Mo1 Mo2 C15 C11 121.8(12)
C11 Mo2 C15 C14 117.4(17)
C12 Mo2 C15 C14 78.3(13)
C13 Mo2 C15 C14 35.0(11)
C14 Mo2 C15 C14 0.000(1)
B1 Mo2 C15 C14 140.1(15)
B2 Mo2 C15 C14 62.6(29)
Cl3 Mo2 C15 C14 152.9(16)
Cl2 Mo2 C15 C14 -138.9(11)
Cl1 Mo2 C15 C14 -63.6(12)
Cl4 Mo2 C15 C14 19.5(29)
Mo1 Mo2 C15 C14 -120.8(11)
C11 Mo2 C15 C20 -117.5(26)
C12 Mo2 C15 C20 -156.6(24)
C13 Mo2 C15 C20 160.1(25)
C14 Mo2 C15 C20 125.1(27)
B1 Mo2 C15 C20 -94.8(24)
B2 Mo2 C15 C20 -172.3(24)
Cl3 Mo2 C15 C20 -81.9(25)
Cl2 Mo2 C15 C20 -13.8(21)
Cl1 Mo2 C15 C20 61.5(22)
Cl4 Mo2 C15 C20 144.7(25)
Mo1 Mo2 C15 C20 4.3(28)
C24 Mo3 Mo4 C35 7.2(14)
C25 Mo3 Mo4 C35 -68.2(15)
C23 Mo3 Mo4 C35 82.6(14)
C21 Mo3 Mo4 C35 -141.7(15)
C22 Mo3 Mo4 C35 154.4(15)
B3 Mo3 Mo4 C35 -20.7(13)
B4 Mo3 Mo4 C35 28.7(13)
Cl5 Mo3 Mo4 C35 136.1(10)
Cl6 Mo3 Mo4 C35 -129.5(10)
Cl7 Mo3 Mo4 C35 -41.3(12)
Cl8 Mo3 Mo4 C35 49.1(12)
C24 Mo3 Mo4 C34 -71.8(15)
C25 Mo3 Mo4 C34 -147.1(16)
C23 Mo3 Mo4 C34 3.6(16)
C21 Mo3 Mo4 C34 139.3(16)
C22 Mo3 Mo4 C34 75.4(17)
B3 Mo3 Mo4 C34 -99.7(14)
B4 Mo3 Mo4 C34 -50.3(15)
Cl5 Mo3 Mo4 C34 57.1(12)
Cl6 Mo3 Mo4 C34 151.6(12)
Cl7 Mo3 Mo4 C34 -120.3(14)
Cl8 Mo3 Mo4 C34 -29.8(13)
C24 Mo3 Mo4 C31 80.0(13)
C25 Mo3 Mo4 C31 4.6(15)
C23 Mo3 Mo4 C31 155.4(14)
C21 Mo3 Mo4 C31 -68.9(15)
C22 Mo3 Mo4 C31 -132.8(15)
B3 Mo3 Mo4 C31 52.1(13)
B4 Mo3 Mo4 C31 101.5(13)
Cl5 Mo3 Mo4 C31 -151.1(10)
Cl6 Mo3 Mo4 C31 -56.7(10)
Cl7 Mo3 Mo4 C31 31.5(12)
Cl8 Mo3 Mo4 C31 121.9(12)
C24 Mo3 Mo4 C33 -142.3(13)
C25 Mo3 Mo4 C33 142.4(14)
C23 Mo3 Mo4 C33 -66.8(14)
C21 Mo3 Mo4 C33 68.8(15)
C22 Mo3 Mo4 C33 4.9(15)
B3 Mo3 Mo4 C33 -170.1(12)
B4 Mo3 Mo4 C33 -120.8(13)
Cl5 Mo3 Mo4 C33 -13.4(9)
Cl6 Mo3 Mo4 C33 81.1(9)
Cl7 Mo3 Mo4 C33 169.2(11)
Cl8 Mo3 Mo4 C33 -100.3(11)
C24 Mo3 Mo4 B3 27.8(12)
C25 Mo3 Mo4 B3 -47.5(13)
C23 Mo3 Mo4 B3 103.3(13)
C21 Mo3 Mo4 B3 -121.0(14)
C22 Mo3 Mo4 B3 175.1(14)
B3 Mo3 Mo4 B3 0.000(10)
B4 Mo3 Mo4 B3 49.4(10)
Cl5 Mo3 Mo4 B3 156.8(8)
Cl6 Mo3 Mo4 B3 -108.8(8)
Cl7 Mo3 Mo4 B3 -20.6(8)
Cl8 Mo3 Mo4 B3 69.8(10)
C24 Mo3 Mo4 C32 153.7(11)
C25 Mo3 Mo4 C32 78.4(13)
C23 Mo3 Mo4 C32 -130.8(12)
C21 Mo3 Mo4 C32 4.9(13)
C22 Mo3 Mo4 C32 -59.0(14)
B3 Mo3 Mo4 C32 125.9(11)
B4 Mo3 Mo4 C32 175.3(12)
Cl5 Mo3 Mo4 C32 -77.3(7)
Cl6 Mo3 Mo4 C32 17.1(7)
Cl7 Mo3 Mo4 C32 105.3(10)
Cl8 Mo3 Mo4 C32 -164.3(10)
C24 Mo3 Mo4 B4 -21.6(13)
C25 Mo3 Mo4 B4 -96.9(14)
C23 Mo3 Mo4 B4 53.9(13)
C21 Mo3 Mo4 B4 -170.4(14)
C22 Mo3 Mo4 B4 125.7(15)
B3 Mo3 Mo4 B4 -49.4(10)
B4 Mo3 Mo4 B4 0.000(6)
Cl5 Mo3 Mo4 B4 107.4(9)
Cl6 Mo3 Mo4 B4 -158.2(9)
Cl7 Mo3 Mo4 B4 -70.0(10)
Cl8 Mo3 Mo4 B4 20.4(9)
C24 Mo3 Mo4 Cl7 48.5(11)
C25 Mo3 Mo4 Cl7 -26.8(12)
C23 Mo3 Mo4 Cl7 123.9(12)
C21 Mo3 Mo4 Cl7 -100.4(13)
C22 Mo3 Mo4 Cl7 -164.3(13)
B3 Mo3 Mo4 Cl7 20.6(8)
B4 Mo3 Mo4 Cl7 70.0(10)
Cl5 Mo3 Mo4 Cl7 177.4(7)
Cl6 Mo3 Mo4 Cl7 -88.1(7)
Cl7 Mo3 Mo4 Cl7 0.000(10)
Cl8 Mo3 Mo4 Cl7 90.5(8)
C24 Mo3 Mo4 Cl6 136.6(9)
C25 Mo3 Mo4 Cl6 61.3(11)
C23 Mo3 Mo4 Cl6 -147.9(10)
C21 Mo3 Mo4 Cl6 -12.2(11)
C22 Mo3 Mo4 Cl6 -76.1(12)
B3 Mo3 Mo4 Cl6 108.8(8)
B4 Mo3 Mo4 Cl6 158.2(9)
Cl5 Mo3 Mo4 Cl6 -94.4(2)
Cl6 Mo3 Mo4 Cl6 0.0
Cl7 Mo3 Mo4 Cl6 88.1(7)
Cl8 Mo3 Mo4 Cl6 178.6(6)
C24 Mo3 Mo4 Cl5 -128.9(9)
C25 Mo3 Mo4 Cl5 155.7(11)
C23 Mo3 Mo4 Cl5 -53.5(10)
C21 Mo3 Mo4 Cl5 82.2(11)
C22 Mo3 Mo4 Cl5 18.3(12)
B3 Mo3 Mo4 Cl5 -156.8(8)
B4 Mo3 Mo4 Cl5 -107.4(9)
Cl5 Mo3 Mo4 Cl5 0.000(2)
Cl6 Mo3 Mo4 Cl5 94.4(2)
Cl7 Mo3 Mo4 Cl5 -177.4(7)
Cl8 Mo3 Mo4 Cl5 -87.0(6)
C24 Mo3 Mo4 Cl8 -42.0(11)
C25 Mo3 Mo4 Cl8 -117.3(12)
C23 Mo3 Mo4 Cl8 33.5(12)
C21 Mo3 Mo4 Cl8 169.1(13)
C22 Mo3 Mo4 Cl8 105.3(13)
B3 Mo3 Mo4 Cl8 -69.8(9)
B4 Mo3 Mo4 Cl8 -20.4(9)
Cl5 Mo3 Mo4 Cl8 87.0(6)
Cl6 Mo3 Mo4 Cl8 -178.6(7)
Cl7 Mo3 Mo4 Cl8 -90.5(8)
Cl8 Mo3 Mo4 Cl8 0.000(2)
C24 Mo3 B3 B4 -89.5(13)
C25 Mo3 B3 B4 -125.5(13)
C23 Mo3 B3 B4 -64.0(15)
C21 Mo3 B3 B4 -142.2(13)
C22 Mo3 B3 B4 -96.8(23)
B4 Mo3 B3 B4 0.000(3)
Cl5 Mo3 B3 B4 56.0(13)
Cl6 Mo3 B3 B4 129.9(12)
Cl7 Mo3 B3 B4 164.8(41)
Cl8 Mo3 B3 B4 5.9(15)
Mo4 Mo3 B3 B4 76.7(12)
C24 Mo3 B3 Mo4 -166.2(6)
C25 Mo3 B3 Mo4 157.8(5)
C23 Mo3 B3 Mo4 -140.7(6)
C21 Mo3 B3 Mo4 141.1(8)
C22 Mo3 B3 Mo4 -173.5(18)
B4 Mo3 B3 Mo4 -76.7(12)
Cl5 Mo3 B3 Mo4 -20.7(7)
Cl6 Mo3 B3 Mo4 53.2(4)
Cl7 Mo3 B3 Mo4 88.1(35)
Cl8 Mo3 B3 Mo4 -70.8(10)
Mo4 Mo3 B3 Mo4 0.000(10)
C35 Mo4 B3 B4 93.8(13)
C34 Mo4 B3 B4 66.7(15)
C31 Mo4 B3 B4 129.9(13)
C33 Mo4 B3 B4 89.9(23)
C32 Mo4 B3 B4 145.2(13)
B4 Mo4 B3 B4 0.000(8)
Cl7 Mo4 B3 B4 -170.7(39)
Cl6 Mo4 B3 B4 -128.5(12)
Cl5 Mo4 B3 B4 -55.4(13)
Cl8 Mo4 B3 B4 -4.1(15)
Mo3 Mo4 B3 B4 -75.7(12)
C35 Mo4 B3 Mo3 169.5(6)
C34 Mo4 B3 Mo3 142.5(6)
C31 Mo4 B3 Mo3 -154.4(6)
C33 Mo4 B3 Mo3 165.6(17)
C32 Mo4 B3 Mo3 -139.1(9)
B4 Mo4 B3 Mo3 75.7(12)
Cl7 Mo4 B3 Mo3 -95.0(33)
Cl6 Mo4 B3 Mo3 -52.7(4)
Cl5 Mo4 B3 Mo3 20.3(6)
Cl8 Mo4 B3 Mo3 71.6(10)
Mo3 Mo4 B3 Mo3 0.000(8)
Mo3 B3 B4 Mo3 0.0
Mo4 B3 B4 Mo3 73.8(6)
Mo3 B3 B4 Mo4 -73.8(6)
Mo4 B3 B4 Mo4 0.000(7)
C24 Mo3 B4 B3 94.8(13)
C25 Mo3 B4 B3 69.6(14)
C23 Mo3 B4 B3 131.5(12)
C21 Mo3 B4 B3 94.1(22)
C22 Mo3 B4 B3 144.5(13)
B3 Mo3 B4 B3 0.000(3)
Cl5 Mo3 B4 B3 -128.5(12)
Cl6 Mo3 B4 B3 -54.8(13)
Cl7 Mo3 B4 B3 -5.3(14)
Cl8 Mo3 B4 B3 -163.0(43)
Mo4 Mo3 B4 B3 -74.4(12)
C24 Mo3 B4 Mo4 169.2(6)
C25 Mo3 B4 Mo4 144.1(6)
C23 Mo3 B4 Mo4 -154.0(6)
C21 Mo3 B4 Mo4 168.5(16)
C22 Mo3 B4 Mo4 -141.0(8)
B3 Mo3 B4 Mo4 74.4(12)
Cl5 Mo3 B4 Mo4 -54.1(5)
Cl6 Mo3 B4 Mo4 19.6(8)
Cl7 Mo3 B4 Mo4 69.2(10)
Cl8 Mo3 B4 Mo4 -88.6(37)
Mo4 Mo3 B4 Mo4 0.000(6)
C35 Mo4 B4 B3 -90.6(13)
C34 Mo4 B4 B3 -128.8(12)
C31 Mo4 B4 B3 -65.4(14)
C33 Mo4 B4 B3 -147.3(11)
B3 Mo4 B4 B3 0.000(9)
C32 Mo4 B4 B3 -98.4(22)
Cl7 Mo4 B4 B3 3.3(14)
Cl6 Mo4 B4 B3 55.7(13)
Cl5 Mo4 B4 B3 128.3(12)
Cl8 Mo4 B4 B3 168.3(44)
Mo3 Mo4 B4 B3 75.0(11)
C35 Mo4 B4 Mo3 -165.6(6)
C34 Mo4 B4 Mo3 156.2(6)
C31 Mo4 B4 Mo3 -140.4(6)
C33 Mo4 B4 Mo3 137.6(8)
B3 Mo4 B4 Mo3 -75.0(11)
C32 Mo4 B4 Mo3 -173.4(17)
Cl7 Mo4 B4 Mo3 -71.7(10)
Cl6 Mo4 B4 Mo3 -19.3(8)
Cl5 Mo4 B4 Mo3 53.3(5)
Cl8 Mo4 B4 Mo3 93.3(38)
Mo3 Mo4 B4 Mo3 0.000(6)
C24 Mo3 Cl5 Mo4 144.7(8)
C25 Mo3 Cl5 Mo4 -157.0(9)
C23 Mo3 Cl5 Mo4 154.3(5)
C21 Mo3 Cl5 Mo4 -145.8(5)
C22 Mo3 Cl5 Mo4 -170.4(6)
B3 Mo3 Cl5 Mo4 20.2(7)
B4 Mo3 Cl5 Mo4 52.9(6)
Cl6 Mo3 Cl5 Mo4 -59.8(2)
Cl7 Mo3 Cl5 Mo4 2.4(6)
Cl8 Mo3 Cl5 Mo4 63.1(8)
Mo4 Mo3 Cl5 Mo4 0.000(2)
C35 Mo4 Cl5 Mo3 -145.2(8)
C34 Mo4 Cl5 Mo3 -153.7(6)
C31 Mo4 Cl5 Mo3 149.9(9)
C33 Mo4 Cl5 Mo3 172.6(5)
B3 Mo4 Cl5 Mo3 -20.0(7)
C32 Mo4 Cl5 Mo3 145.3(6)
B4 Mo4 Cl5 Mo3 -52.3(6)
Cl7 Mo4 Cl5 Mo3 -2.4(6)
Cl6 Mo4 Cl5 Mo3 59.5(2)
Cl8 Mo4 Cl5 Mo3 -64.0(8)
Mo3 Mo4 Cl5 Mo3 0.000(1)
C24 Mo3 Cl6 Mo4 -146.6(8)
C25 Mo3 Cl6 Mo4 -152.9(6)
C23 Mo3 Cl6 Mo4 149.3(8)
C21 Mo3 Cl6 Mo4 173.7(6)
C22 Mo3 Cl6 Mo4 146.6(6)
B3 Mo3 Cl6 Mo4 -51.6(6)
B4 Mo3 Cl6 Mo4 -19.4(8)
Cl5 Mo3 Cl6 Mo4 60.1(2)
Cl7 Mo3 Cl6 Mo4 -61.8(8)
Cl8 Mo3 Cl6 Mo4 -1.3(6)
Mo4 Mo3 Cl6 Mo4 0.0
C35 Mo4 Cl6 Mo3 143.7(7)
C34 Mo4 Cl6 Mo3 -152.7(9)
C31 Mo4 Cl6 Mo3 152.7(5)
C33 Mo4 Cl6 Mo3 -143.5(5)
B3 Mo4 Cl6 Mo3 51.4(6)
C32 Mo4 Cl6 Mo3 -170.8(4)
B4 Mo4 Cl6 Mo3 19.0(8)
Cl7 Mo4 Cl6 Mo3 63.7(7)
Cl5 Mo4 Cl6 Mo3 -59.2(2)
Cl8 Mo4 Cl6 Mo3 1.3(6)
Mo3 Mo4 Cl6 Mo3 0.0
C35 Mo4 Cl7 Mo3 160.0(6)
C34 Mo4 Cl7 Mo3 143.5(8)
C31 Mo4 Cl7 Mo3 -163.7(6)
C33 Mo4 Cl7 Mo3 -166.2(14)
B3 Mo4 Cl7 Mo3 73.7(32)
C32 Mo4 Cl7 Mo3 -140.7(7)
B4 Mo4 Cl7 Mo3 66.6(9)
Cl6 Mo4 Cl7 Mo3 -61.6(3)
Cl5 Mo4 Cl7 Mo3 2.4(6)
Cl8 Mo4 Cl7 Mo3 62.0(9)
Mo3 Mo4 Cl7 Mo3 0.000(8)
C24 Mo3 Cl7 Mo4 -157.2(6)
C25 Mo3 Cl7 Mo4 166.8(6)
C23 Mo3 Cl7 Mo4 -141.2(8)
C21 Mo3 Cl7 Mo4 142.3(7)
C22 Mo3 Cl7 Mo4 161.4(15)
B3 Mo3 Cl7 Mo4 -80.3(35)
B4 Mo3 Cl7 Mo4 -68.6(9)
Cl5 Mo3 Cl7 Mo4 -2.4(6)
Cl6 Mo3 Cl7 Mo4 62.7(4)
Cl8 Mo3 Cl7 Mo4 -61.9(8)
Mo4 Mo3 Cl7 Mo4 0.000(10)
C35 Mo4 Cl8 Mo3 -156.8(5)
C34 Mo4 Cl8 Mo3 165.2(6)
C31 Mo4 Cl8 Mo3 -141.3(8)
C33 Mo4 Cl8 Mo3 140.1(6)
B3 Mo4 Cl8 Mo3 -66.5(8)
C32 Mo4 Cl8 Mo3 161.4(12)
B4 Mo4 Cl8 Mo3 -75.4(37)
Cl7 Mo4 Cl8 Mo3 -62.3(8)
Cl6 Mo4 Cl8 Mo3 -1.3(6)
Cl5 Mo4 Cl8 Mo3 62.0(3)
Mo3 Mo4 Cl8 Mo3 0.000(3)
C24 Mo3 Cl8 Mo4 159.9(5)
C25 Mo3 Cl8 Mo4 143.7(7)
C23 Mo3 Cl8 Mo4 -162.9(6)
C21 Mo3 Cl8 Mo4 -167.7(15)
C22 Mo3 Cl8 Mo4 -141.3(7)
B3 Mo3 Cl8 Mo4 67.2(8)
B4 Mo3 Cl8 Mo4 80.2(35)
Cl5 Mo3 Cl8 Mo4 -63.1(4)
Cl6 Mo3 Cl8 Mo4 1.3(6)
Cl7 Mo3 Cl8 Mo4 60.8(8)
Mo4 Mo3 Cl8 Mo4 0.000(3)
C24 Mo3 C21 C22 81.0(13)
C25 Mo3 C21 C22 118.9(17)
C23 Mo3 C21 C22 37.4(12)
C22 Mo3 C21 C22 0.000(4)
B3 Mo3 C21 C22 147.7(14)
B4 Mo3 C21 C22 81.7(25)
Cl5 Mo3 C21 C22 -51.0(14)
Cl6 Mo3 C21 C22 -127.1(13)
Cl7 Mo3 C21 C22 164.0(13)
Cl8 Mo3 C21 C22 42.9(25)
Mo4 Mo3 C21 C22 -116.8(12)
C24 Mo3 C21 C25 -37.9(10)
C25 Mo3 C21 C25 0.000(9)
C23 Mo3 C21 C25 -81.5(11)
C22 Mo3 C21 C25 -118.9(17)
B3 Mo3 C21 C25 28.8(16)
B4 Mo3 C21 C25 -37.1(25)
Cl5 Mo3 C21 C25 -169.8(9)
Cl6 Mo3 C21 C25 114.0(10)
Cl7 Mo3 C21 C25 45.1(14)
Cl8 Mo3 C21 C25 -76.0(21)
Mo4 Mo3 C21 C25 124.3(10)
C24 Mo3 C21 C26 -154.9(24)
C25 Mo3 C21 C26 -117.0(25)
C23 Mo3 C21 C26 161.5(24)
C22 Mo3 C21 C26 124.1(28)
B3 Mo3 C21 C26 -88.2(23)
B4 Mo3 C21 C26 -154.1(23)
Cl5 Mo3 C21 C26 73.2(21)
Cl6 Mo3 C21 C26 -3.0(21)
Cl7 Mo3 C21 C26 -71.9(23)
Cl8 Mo3 C21 C26 167.1(20)
Mo4 Mo3 C21 C26 7.3(28)
C25 C21 C22 C23 0.6(24)
C26 C21 C22 C23 -175.7(20)
Mo3 C21 C22 C23 -58.8(14)
C25 C21 C22 C27 178.8(21)
C26 C21 C22 C27 2.6(38)
Mo3 C21 C22 C27 119.4(23)
C25 C21 C22 Mo3 59.4(14)
C26 C21 C22 Mo3 -116.8(23)
Mo3 C21 C22 Mo3 0.000(3)
C24 Mo3 C22 C21 -79.5(14)
C25 Mo3 C22 C21 -37.2(12)
C23 Mo3 C22 C21 -119.3(17)
C21 Mo3 C22 C21 0.000(4)
B3 Mo3 C22 C21 -71.1(27)
B4 Mo3 C22 C21 -141.1(16)
Cl5 Mo3 C22 C21 134.5(13)
Cl6 Mo3 C22 C21 58.2(13)
Cl7 Mo3 C22 C21 -30.8(25)
Cl8 Mo3 C22 C21 -157.6(14)
Mo4 Mo3 C22 C21 119.1(13)
C24 Mo3 C22 C23 39.8(10)
C25 Mo3 C22 C23 82.1(12)
C23 Mo3 C22 C23 0.000(9)
C21 Mo3 C22 C23 119.3(17)
B3 Mo3 C22 C23 48.2(27)
B4 Mo3 C22 C23 -21.8(18)
Cl5 Mo3 C22 C23 -106.2(11)
Cl6 Mo3 C22 C23 177.5(10)
Cl7 Mo3 C22 C23 88.5(21)
Cl8 Mo3 C22 C23 -38.3(15)
Mo4 Mo3 C22 C23 -121.7(11)
C24 Mo3 C22 C27 156.2(28)
C25 Mo3 C22 C27 -161.5(28)
C23 Mo3 C22 C27 116.4(30)
C21 Mo3 C22 C27 -124.3(31)
B3 Mo3 C22 C27 164.6(24)
B4 Mo3 C22 C27 94.6(27)
Cl5 Mo3 C22 C27 10.1(25)
Cl6 Mo3 C22 C27 -66.1(26)
Cl7 Mo3 C22 C27 -155.1(22)
Cl8 Mo3 C22 C27 78.0(27)
Mo4 Mo3 C22 C27 -5.3(32)
C21 C22 C23 C24 -2.0(23)
C27 C22 C23 C24 179.7(19)
Mo3 C22 C23 C24 -64.5(12)
C21 C22 C23 C28 -172.5(18)
C27 C22 C23 C28 9.2(32)
Mo3 C22 C23 C28 125.1(19)
C21 C22 C23 Mo3 62.4(16)
C27 C22 C23 Mo3 -115.9(20)
Mo3 C22 C23 Mo3 0.000(6)
C24 Mo3 C23 C24 0.000(9)
C25 Mo3 C23 C24 38.2(12)
C21 Mo3 C23 C24 80.0(13)
C22 Mo3 C23 C24 113.3(16)
B3 Mo3 C23 C24 -45.2(15)
B4 Mo3 C23 C24 -81.9(14)
Cl5 Mo3 C23 C24 -169.1(11)
Cl6 Mo3 C23 C24 109.0(13)
Cl7 Mo3 C23 C24 -26.8(17)
Cl8 Mo3 C23 C24 -97.5(12)
Mo4 Mo3 C23 C24 -125.4(11)
C24 Mo3 C23 C22 -113.3(16)
C25 Mo3 C23 C22 -75.1(12)
C21 Mo3 C23 C22 -33.3(11)
C22 Mo3 C23 C22 0.000(9)
B3 Mo3 C23 C22 -158.4(12)
B4 Mo3 C23 C22 164.9(13)
Cl5 Mo3 C23 C22 77.6(11)
Cl6 Mo3 C23 C22 -4.2(16)
Cl7 Mo3 C23 C22 -140.0(14)
Cl8 Mo3 C23 C22 149.3(12)
Mo4 Mo3 C23 C22 121.4(12)
C24 Mo3 C23 C28 120.8(25)
C25 Mo3 C23 C28 159.0(22)
C21 Mo3 C23 C28 -159.2(22)
C22 Mo3 C23 C28 -125.9(24)
B3 Mo3 C23 C28 75.6(21)
B4 Mo3 C23 C28 38.9(21)
Cl5 Mo3 C23 C28 -48.3(19)
Cl6 Mo3 C23 C28 -130.2(17)
Cl7 Mo3 C23 C28 94.0(21)
Cl8 Mo3 C23 C28 23.3(20)
Mo4 Mo3 C23 C28 -4.6(26)
C22 C23 C24 C25 2.6(21)
C28 C23 C24 C25 173.3(17)
Mo3 C23 C24 C25 -65.5(13)
C22 C23 C24 C29 -170.9(18)
C28 C23 C24 C29 -0.3(30)
Mo3 C23 C24 C29 120.9(20)
C22 C23 C24 Mo3 68.1(13)
C28 C23 C24 Mo3 -121.3(17)
Mo3 C23 C24 Mo3 0.000(7)
C25 Mo3 C24 C25 0.000(1)
C23 Mo3 C24 C25 114.2(17)
C21 Mo3 C24 C25 37.6(12)
C22 Mo3 C24 C25 75.3(13)
B3 Mo3 C24 C25 -101.3(13)
B4 Mo3 C24 C25 -142.0(13)
Cl5 Mo3 C24 C25 130.0(10)
Cl6 Mo3 C24 C25 -10.4(15)
Cl7 Mo3 C24 C25 -84.5(13)
Cl8 Mo3 C24 C25 -159.0(12)
Mo4 Mo3 C24 C25 -124.2(12)
C25 Mo3 C24 C23 -114.2(17)
C23 Mo3 C24 C23 0.000(9)
C21 Mo3 C24 C23 -76.6(13)
C22 Mo3 C24 C23 -39.0(12)
B3 Mo3 C24 C23 144.4(13)
B4 Mo3 C24 C23 103.7(13)
Cl5 Mo3 C24 C23 15.8(15)
Cl6 Mo3 C24 C23 -124.6(10)
Cl7 Mo3 C24 C23 161.2(12)
Cl8 Mo3 C24 C23 86.8(12)
Mo4 Mo3 C24 C23 121.6(11)
C25 Mo3 C24 C29 124.7(20)
C23 Mo3 C24 C29 -121.1(21)
C21 Mo3 C24 C29 162.3(18)
C22 Mo3 C24 C29 -160.1(18)
B3 Mo3 C24 C29 23.3(16)
B4 Mo3 C24 C29 -17.4(17)
Cl5 Mo3 C24 C29 -105.4(15)
Cl6 Mo3 C24 C29 114.3(15)
Cl7 Mo3 C24 C29 40.1(17)
Cl8 Mo3 C24 C29 -34.3(16)
Mo4 Mo3 C24 C29 0.5(21)
C23 C24 C25 C21 -2.3(21)
C29 C24 C25 C21 171.0(20)
Mo3 C24 C25 C21 -67.4(14)
C23 C24 C25 C30 -174.4(18)
C29 C24 C25 C30 -1.0(32)
Mo3 C24 C25 C30 120.5(19)
C23 C24 C25 Mo3 65.1(13)
C29 C24 C25 Mo3 -121.5(20)
Mo3 C24 C25 Mo3 0.0
C22 C21 C25 C24 1.1(24)
C26 C21 C25 C24 177.5(20)
Mo3 C21 C25 C24 64.1(13)
C22 C21 C25 C30 172.7(19)
C26 C21 C25 C30 -10.9(34)
Mo3 C21 C25 C30 -124.3(21)
C22 C21 C25 Mo3 -63.0(15)
C26 C21 C25 Mo3 113.4(21)
Mo3 C21 C25 Mo3 0.000(6)
C24 Mo3 C25 C24 0.0
C23 Mo3 C25 C24 -39.4(11)
C21 Mo3 C25 C24 -115.7(16)
C22 Mo3 C25 C24 -82.0(13)
B3 Mo3 C25 C24 84.8(12)
B4 Mo3 C25 C24 46.2(14)
Cl5 Mo3 C25 C24 -97.9(14)
Cl6 Mo3 C25 C24 173.2(10)
Cl7 Mo3 C25 C24 100.9(12)
Cl8 Mo3 C25 C24 28.1(16)
Mo4 Mo3 C25 C24 123.2(10)
C24 Mo3 C25 C21 115.7(16)
C23 Mo3 C25 C21 76.3(12)
C21 Mo3 C25 C21 0.000(9)
C22 Mo3 C25 C21 33.7(11)
B3 Mo3 C25 C21 -159.5(12)
B4 Mo3 C25 C21 161.9(12)
Cl5 Mo3 C25 C21 17.8(16)
Cl6 Mo3 C25 C21 -71.1(11)
Cl7 Mo3 C25 C21 -143.4(12)
Cl8 Mo3 C25 C21 143.8(12)
Mo4 Mo3 C25 C21 -121.1(12)
C24 Mo3 C25 C30 -117.6(24)
C23 Mo3 C25 C30 -157.1(21)
C21 Mo3 C25 C30 126.6(23)
C22 Mo3 C25 C30 160.3(22)
B3 Mo3 C25 C30 -32.9(20)
B4 Mo3 C25 C30 -71.4(20)
Cl5 Mo3 C25 C30 144.5(15)
Cl6 Mo3 C25 C30 55.6(19)
Cl7 Mo3 C25 C30 -16.8(20)
Cl8 Mo3 C25 C30 -89.6(20)
Mo4 Mo3 C25 C30 5.5(26)
C35 Mo4 C31 C35 0.000(3)
C34 Mo4 C31 C35 39.9(11)
C33 Mo4 C31 C35 81.2(11)
B3 Mo4 C31 C35 -82.5(12)
C32 Mo4 C31 C35 114.4(15)
B4 Mo4 C31 C35 -45.5(14)
Cl7 Mo4 C31 C35 -97.5(12)
Cl6 Mo4 C31 C35 -169.8(9)
Cl5 Mo4 C31 C35 107.4(12)
Cl8 Mo4 C31 C35 -26.3(16)
Mo3 Mo4 C31 C35 -124.0(10)
C35 Mo4 C31 C36 125.9(23)
C34 Mo4 C31 C36 165.9(21)
C33 Mo4 C31 C36 -152.8(21)
B3 Mo4 C31 C36 43.5(19)
C32 Mo4 C31 C36 -119.7(23)
B4 Mo4 C31 C36 80.4(20)
Cl7 Mo4 C31 C36 28.4(19)
Cl6 Mo4 C31 C36 -43.8(18)
Cl5 Mo4 C31 C36 -126.7(15)
Cl8 Mo4 C31 C36 99.6(20)
Mo3 Mo4 C31 C36 1.9(25)
C35 Mo4 C31 C32 -114.4(15)
C34 Mo4 C31 C32 -74.4(12)
C33 Mo4 C31 C32 -33.1(11)
B3 Mo4 C31 C32 163.2(12)
C32 Mo4 C31 C32 0.000(14)
B4 Mo4 C31 C32 -159.9(12)
Cl7 Mo4 C31 C32 148.1(12)
Cl6 Mo4 C31 C32 75.9(11)
Cl5 Mo4 C31 C32 -7.0(16)
Cl8 Mo4 C31 C32 -140.7(13)
Mo3 Mo4 C31 C32 121.6(11)
C35 C31 C32 C33 -4.4(21)
C36 C31 C32 C33 -174.0(16)
Mo4 C31 C32 C33 59.7(15)
C35 C31 C32 C37 -175.8(19)
C36 C31 C32 C37 14.7(28)
Mo4 C31 C32 C37 -111.6(19)
C35 C31 C32 Mo4 -64.1(11)
C36 C31 C32 Mo4 126.3(16)
Mo4 C31 C32 Mo4 0.000(8)
C35 Mo4 C32 C33 -82.6(12)
C34 Mo4 C32 C33 -38.2(12)
C31 Mo4 C32 C33 -120.8(17)
C33 Mo4 C32 C33 0.000(9)
B3 Mo4 C32 C33 -145.6(13)
B4 Mo4 C32 C33 -73.8(24)
Cl7 Mo4 C32 C33 -160.3(12)
Cl6 Mo4 C32 C33 130.6(11)
Cl5 Mo4 C32 C33 55.4(12)
Cl8 Mo4 C32 C33 -33.8(20)
Mo3 Mo4 C32 C33 116.3(12)
C35 Mo4 C32 C31 38.2(10)
C34 Mo4 C32 C31 82.5(12)
C31 Mo4 C32 C31 0.000(15)
C33 Mo4 C32 C31 120.8(17)
B3 Mo4 C32 C31 -24.9(17)
B4 Mo4 C32 C31 47.0(26)
Cl7 Mo4 C32 C31 -39.6(14)
Cl6 Mo4 C32 C31 -108.7(10)
Cl5 Mo4 C32 C31 176.1(9)
Cl8 Mo4 C32 C31 87.0(17)
Mo3 Mo4 C32 C31 -122.9(10)
C35 Mo4 C32 C37 156.1(16)
C34 Mo4 C32 C37 -159.5(16)
C31 Mo4 C32 C37 118.0(19)
C33 Mo4 C32 C37 -121.3(18)
B3 Mo4 C32 C37 93.1(17)
B4 Mo4 C32 C37 164.9(21)
Cl7 Mo4 C32 C37 78.4(16)
Cl6 Mo4 C32 C37 9.3(14)
Cl5 Mo4 C32 C37 -65.9(15)
Cl8 Mo4 C32 C37 -155.1(16)
Mo3 Mo4 C32 C37 -5.0(19)
C31 C32 C33 C34 3.6(23)
C37 C32 C33 C34 174.9(19)
Mo4 C32 C33 C34 59.6(13)
C31 C32 C33 C38 -178.4(19)
C37 C32 C33 C38 -7.0(35)
Mo4 C32 C33 C38 -122.4(21)
C31 C32 C33 Mo4 -56.0(13)
C37 C32 C33 Mo4 115.3(21)
Mo4 C32 C33 Mo4 0.000(5)
C35 Mo4 C33 C32 78.4(12)
C34 Mo4 C33 C32 116.4(16)
C31 Mo4 C33 C32 36.9(11)
B3 Mo4 C33 C32 82.8(23)
C32 Mo4 C33 C32 0.000(10)
B4 Mo4 C33 C32 148.4(13)
Cl7 Mo4 C33 C32 39.8(22)
Cl6 Mo4 C33 C32 -55.3(12)
Cl5 Mo4 C33 C32 -129.9(11)
Cl8 Mo4 C33 C32 162.5(12)
Mo3 Mo4 C33 C32 -118.8(11)
C35 Mo4 C33 C34 -38.0(10)
C34 Mo4 C33 C34 0.000(11)
C31 Mo4 C33 C34 -79.5(11)
B3 Mo4 C33 C34 -33.6(25)
C32 Mo4 C33 C34 -116.4(16)
B4 Mo4 C33 C34 31.9(16)
Cl7 Mo4 C33 C34 -76.6(20)
Cl6 Mo4 C33 C34 -171.7(9)
Cl5 Mo4 C33 C34 113.7(10)
Cl8 Mo4 C33 C34 46.0(13)
Mo3 Mo4 C33 C34 124.8(10)
C35 Mo4 C33 C38 -155.3(21)
C34 Mo4 C33 C38 -117.3(22)
C31 Mo4 C33 C38 163.2(21)
B3 Mo4 C33 C38 -150.9(21)
C32 Mo4 C33 C38 126.3(24)
B4 Mo4 C33 C38 -85.4(22)
Cl7 Mo4 C33 C38 166.1(18)
Cl6 Mo4 C33 C38 71.0(19)
Cl5 Mo4 C33 C38 -3.6(18)
Cl8 Mo4 C33 C38 -71.3(20)
Mo3 Mo4 C33 C38 7.5(24)
C32 C33 C34 C35 -1.7(23)
C38 C33 C34 C35 -179.8(18)
Mo4 C33 C34 C35 62.3(13)
C32 C33 C34 C39 168.3(18)
C38 C33 C34 C39 -9.8(32)
Mo4 C33 C34 C39 -127.7(20)
C32 C33 C34 Mo4 -64.0(14)
C38 C33 C34 Mo4 117.9(19)
Mo4 C33 C34 Mo4 0.000(6)
C35 Mo4 C34 C33 118.0(15)
C31 Mo4 C34 C33 79.9(11)
C33 Mo4 C34 C33 0.000(11)
B3 Mo4 C34 C33 165.2(11)
C32 Mo4 C34 C33 35.9(10)
B4 Mo4 C34 C33 -157.4(12)
Cl7 Mo4 C34 C33 145.2(12)
Cl6 Mo4 C34 C33 14.6(16)
Cl5 Mo4 C34 C33 -70.6(10)
Cl8 Mo4 C34 C33 -142.0(11)
Mo3 Mo4 C34 C33 -116.9(12)
C35 Mo4 C34 C35 0.000(15)
C31 Mo4 C34 C35 -38.1(11)
C33 Mo4 C34 C35 -118.0(15)
B3 Mo4 C34 C35 47.2(15)
C32 Mo4 C34 C35 -82.0(11)
B4 Mo4 C34 C35 84.6(13)
Cl7 Mo4 C34 C35 27.2(16)
Cl6 Mo4 C34 C35 -103.4(14)
Cl5 Mo4 C34 C35 171.4(10)
Cl8 Mo4 C34 C35 100.0(12)
Mo3 Mo4 C34 C35 125.1(11)
C35 Mo4 C34 C39 -118.1(26)
C31 Mo4 C34 C39 -156.2(23)
C33 Mo4 C34 C39 123.9(24)
B3 Mo4 C34 C39 -71.0(22)
C32 Mo4 C34 C39 159.8(23)
B4 Mo4 C34 C39 -33.5(22)
Cl7 Mo4 C34 C39 -90.9(21)
Cl6 Mo4 C34 C39 138.4(16)
Cl5 Mo4 C34 C39 53.2(20)
Cl8 Mo4 C34 C39 -18.1(21)
Mo3 Mo4 C34 C39 7.0(28)
C36 C31 C35 C34 171.6(17)
C32 C31 C35 C34 3.2(18)
Mo4 C31 C35 C34 -64.7(12)
C36 C31 C35 C40 1.5(29)
C32 C31 C35 C40 -167.0(18)
Mo4 C31 C35 C40 125.1(18)
C36 C31 C35 Mo4 -123.7(18)
C32 C31 C35 Mo4 67.9(12)
Mo4 C31 C35 Mo4 0.000(2)
C33 C34 C35 C31 -1.1(21)
C39 C34 C35 C31 -171.1(17)
Mo4 C34 C35 C31 65.5(12)
C33 C34 C35 C40 168.9(18)
C39 C34 C35 C40 -1.2(31)
Mo4 C34 C35 C40 -124.6(19)
C33 C34 C35 Mo4 -66.5(14)
C39 C34 C35 Mo4 123.4(19)
Mo4 C34 C35 Mo4 0.000(8)
C34 Mo4 C35 C31 -114.4(16)
C31 Mo4 C35 C31 0.000(3)
C33 Mo4 C35 C31 -78.4(11)
B3 Mo4 C35 C31 103.2(12)
C32 Mo4 C35 C31 -39.7(11)
B4 Mo4 C35 C31 143.7(12)
Cl7 Mo4 C35 C31 85.6(12)
Cl6 Mo4 C35 C31 15.0(14)
Cl5 Mo4 C35 C31 -127.8(10)
Cl8 Mo4 C35 C31 160.9(12)
Mo3 Mo4 C35 C31 120.2(12)
C34 Mo4 C35 C34 0.000(14)
C31 Mo4 C35 C34 114.4(16)
C33 Mo4 C35 C34 35.9(11)
B3 Mo4 C35 C34 -142.4(13)
C32 Mo4 C35 C34 74.6(12)
B4 Mo4 C35 C34 -101.9(13)
Cl7 Mo4 C35 C34 -160.0(12)
Cl6 Mo4 C35 C34 129.4(11)
Cl5 Mo4 C35 C34 -13.5(16)
Cl8 Mo4 C35 C34 -84.7(13)
Mo3 Mo4 C35 C34 -125.4(11)
C34 Mo4 C35 C40 123.5(23)
C31 Mo4 C35 C40 -122.1(22)
C33 Mo4 C35 C40 159.4(20)
B3 Mo4 C35 C40 -18.9(18)
C32 Mo4 C35 C40 -161.9(20)
B4 Mo4 C35 C40 21.5(19)
Cl7 Mo4 C35 C40 -36.5(18)
Cl6 Mo4 C35 C40 -107.1(17)
Cl5 Mo4 C35 C40 110.0(16)
Cl8 Mo4 C35 C40 38.7(19)
Mo3 Mo4 C35 C40 -2.0(25)
